data_4115485
loop_
_publ_author_name
'Yongge Wei'
'Bubin Xu'
'Charles L. Barnes'
'Zhonghua Peng'

_publ_section_title
;
 An Efficient and Convenient Reaction Protocol to Organoimido Derivatives
 of Polyoxometalates
;
_journal_name_full 'Journal of the American Chemical Society'
_journal_page_first 4083
_journal_page_last 4084
_journal_paper_doi 10.1021/ja004033q
_journal_volume 123
_journal_year 2001
_chemical_formula_sum 'C43 H83.5 Mo6 N3 O18.25'
_chemical_formula_weight 1510.27
_chemical_name_systematic
; 
 ? 
;
_space_group_IT_number 2
_symmetry_cell_setting triclinic
_symmetry_space_group_name_Hall '-P 1'
_symmetry_space_group_name_H-M 'P -1'
_atom_sites_solution_hydrogens geom
_atom_sites_solution_primary direct
_atom_sites_solution_secondary difmap
_audit_creation_method SHELXL-97
_cell_angle_alpha 104.2840(10)
_cell_angle_beta 92.5470(10)
_cell_angle_gamma 100.3680(10)
_cell_formula_units_Z 4
_cell_length_a 12.4636(7)
_cell_length_b 19.0920(10)
_cell_length_c 25.5423(14)
_cell_measurement_reflns_used 7317
_cell_measurement_temperature 173(2)
_cell_measurement_theta_max 27.1
_cell_measurement_theta_min 2.2
_cell_volume 5768.6(5)
_computing_cell_refinement 'SMART (Bruker, 1998)'
_computing_data_collection 'SMART (Bruker, 1998)'
_computing_data_reduction 'SAINT (Bruker, 1998)'
_computing_molecular_graphics 'ORTEP-III (Burnett & Johnson, 1996)'
_computing_publication_material 'CIFTAB (Sheldrick, 1997)'
_computing_structure_refinement 'SHELXL-97 (Sheldrick, 1997)'
_computing_structure_solution 'SHELXS-97 (Sheldrick, 1997)'
_diffrn_ambient_temperature 173(2)
_diffrn_measured_fraction_theta_full 0.979
_diffrn_measured_fraction_theta_max 0.979
_diffrn_measurement_device_type 'Bruker SMART CCD area detector'
_diffrn_measurement_method 'omega scans'
_diffrn_radiation_monochromator graphite
_diffrn_radiation_source 'fine-focus sealed tube'
_diffrn_radiation_type MoK\a
_diffrn_radiation_wavelength 0.71073
_diffrn_reflns_av_R_equivalents 0.0336
_diffrn_reflns_av_sigmaI/netI 0.0552
_diffrn_reflns_limit_h_max 15
_diffrn_reflns_limit_h_min -15
_diffrn_reflns_limit_k_max 24
_diffrn_reflns_limit_k_min -24
_diffrn_reflns_limit_l_max 31
_diffrn_reflns_limit_l_min -32
_diffrn_reflns_number 46340
_diffrn_reflns_theta_full 27.15
_diffrn_reflns_theta_max 27.15
_diffrn_reflns_theta_min 1.56
_diffrn_standards_decay_% 0.0
_exptl_absorpt_coefficient_mu 1.331
_exptl_absorpt_correction_T_max 0.8784
_exptl_absorpt_correction_T_min 0.5857
_exptl_absorpt_correction_type multi-scan
_exptl_absorpt_process_details
;
 Data were corrected for decay and absorption using the program SADABS 
 based on the method of R.H. Blessing (Acta Cryst. A51, 33-38, 1995).
;
_exptl_crystal_colour orange
_exptl_crystal_density_diffrn 1.739
_exptl_crystal_description plate
_exptl_crystal_F_000 3042
_exptl_crystal_size_max 0.45
_exptl_crystal_size_mid 0.35
_exptl_crystal_size_min 0.10
_refine_diff_density_max 1.845
_refine_diff_density_min -2.029
_refine_diff_density_rms 0.120
_refine_ls_extinction_method none
_refine_ls_goodness_of_fit_ref 1.029
_refine_ls_hydrogen_treatment mixed
_refine_ls_matrix_type full
_refine_ls_number_parameters 1281
_refine_ls_number_reflns 25043
_refine_ls_number_restraints 0
_refine_ls_restrained_S_all 1.029
_refine_ls_R_factor_all 0.0936
_refine_ls_R_factor_gt 0.0540
_refine_ls_shift/su_max 0.097
_refine_ls_shift/su_mean 0.001
_refine_ls_structure_factor_coef Fsqd
_refine_ls_weighting_details 'calc w=1/[\s^2^(Fo^2^)+(0.0582P)^2^+11.7264P] where P=(Fo^2^+2Fc^2^)/3'
_refine_ls_weighting_scheme calc
_refine_ls_wR_factor_gt 0.1235
_refine_ls_wR_factor_ref 0.1437
_reflns_number_gt 16148
_reflns_number_total 25043
_reflns_threshold_expression >2sigma(I)
_cod_data_source_file ja004033q_1.cif
_cod_data_source_block Ie
_cod_original_formula_sum 'C43 H83.50 Mo6 N3 O18.25'
_cod_database_code 4115485

loop_
_symmetry_equiv_pos_as_xyz
'x, y, z'
'-x, -y, -z'

loop_
_atom_site_label
_atom_site_type_symbol
_atom_site_fract_x
_atom_site_fract_y
_atom_site_fract_z
_atom_site_U_iso_or_equiv
_atom_site_adp_type
_atom_site_occupancy
_atom_site_symmetry_multiplicity
_atom_site_calc_flag
_atom_site_refinement_flags
_atom_site_disorder_assembly
_atom_site_disorder_group
N1 N -0.3598(5) 0.3166(4) 0.4470(3) 0.0730(18) Uani 1 1 d . . .
C1 C -0.2654(7) 0.3633(6) 0.4874(4) 0.094(3) Uani 1 1 d . . .
H1A H -0.2224 0.3300 0.4990 0.113 Uiso 1 1 calc R . .
H1B H -0.2168 0.3941 0.4686 0.113 Uiso 1 1 calc R . .
N2 N -0.0563(4) 0.8554(3) 0.34853(18) 0.0440(12) Uani 1 1 d . . .
C2 C -0.2969(11) 0.4126(8) 0.5368(4) 0.150(6) Uani 1 1 d . . .
H2A H -0.3013 0.4601 0.5285 0.180 Uiso 1 1 calc R . .
H2B H -0.3718 0.3903 0.5430 0.180 Uiso 1 1 calc R . .
N3 N 0.2793(4) 0.6353(3) 0.0669(2) 0.0488(13) Uani 1 1 d . . .
C3 C -0.2342(12) 0.4280(7) 0.5836(5) 0.134(5) Uani 1 1 d . . .
H3A H -0.1587 0.4467 0.5761 0.161 Uiso 1 1 calc R . .
H3B H -0.2336 0.3803 0.5923 0.161 Uiso 1 1 calc R . .
N4 N 0.1829(5) 0.1492(4) 0.1329(2) 0.0627(16) Uani 1 1 d . . .
C4 C -0.2555(10) 0.4796(6) 0.6343(4) 0.110(3) Uani 1 1 d . . .
H4A H -0.2948 0.5157 0.6250 0.164 Uiso 1 1 calc R . .
H4B H -0.1858 0.5054 0.6553 0.164 Uiso 1 1 calc R . .
H4C H -0.3001 0.4519 0.6559 0.164 Uiso 1 1 calc R . .
C5 C -0.4342(8) 0.2675(7) 0.4748(5) 0.120(4) Uani 1 1 d . . .
H5A H -0.4964 0.2380 0.4484 0.144 Uiso 1 1 calc R . .
H5B H -0.4646 0.2991 0.5049 0.144 Uiso 1 1 calc R . .
C6 C -0.3772(10) 0.2151(8) 0.4972(7) 0.161(6) Uani 1 1 d . . .
H6A H -0.2972 0.2343 0.5011 0.194 Uiso 1 1 calc R . .
H6B H -0.3917 0.1666 0.4702 0.194 Uiso 1 1 calc R . .
C8 C -0.5136(10) 0.1654(8) 0.5395(6) 0.139(5) Uani 1 1 d . . .
H8A H -0.5643 0.1997 0.5452 0.208 Uiso 1 1 calc R . .
H8B H -0.5304 0.1308 0.5621 0.208 Uiso 1 1 calc R . .
H8C H -0.5213 0.1380 0.5013 0.208 Uiso 1 1 calc R . .
C9 C -0.3121(7) 0.2697(5) 0.4004(4) 0.083(3) Uani 1 1 d . . .
H9A H -0.2660 0.2404 0.4150 0.099 Uiso 1 1 calc R . .
H9B H -0.2646 0.3023 0.3825 0.099 Uiso 1 1 calc R . .
C10 C -0.4002(12) 0.2178(8) 0.3586(5) 0.156(6) Uani 1 1 d . . .
H10A H -0.4604 0.1987 0.3785 0.187 Uiso 1 1 calc R . .
H10B H -0.4301 0.2475 0.3369 0.187 Uiso 1 1 calc R . .
C11 C -0.3738(11) 0.1597(7) 0.3238(5) 0.138(5) Uani 1 1 d . . .
H11A H -0.3477 0.1283 0.3453 0.166 Uiso 1 1 calc R . .
H11B H -0.3114 0.1782 0.3050 0.166 Uiso 1 1 calc R . .
C12 C -0.4622(9) 0.1114(6) 0.2812(5) 0.117(4) Uani 1 1 d . . .
H12A H -0.4820 0.0628 0.2884 0.175 Uiso 1 1 calc R . .
H12B H -0.4350 0.1059 0.2453 0.175 Uiso 1 1 calc R . .
H12C H -0.5268 0.1342 0.2824 0.175 Uiso 1 1 calc R . .
C13 C -0.4296(6) 0.3643(5) 0.4261(3) 0.070(2) Uani 1 1 d . . .
H13A H -0.4891 0.3314 0.3997 0.084 Uiso 1 1 calc R . .
H13B H -0.4642 0.3910 0.4570 0.084 Uiso 1 1 calc R . .
C14 C -0.3701(9) 0.4187(6) 0.4000(5) 0.110(4) Uani 1 1 d . . .
H14A H -0.3290 0.3937 0.3712 0.133 Uiso 1 1 calc R . .
H14B H -0.3169 0.4564 0.4272 0.133 Uiso 1 1 calc R . .
C15 C -0.4511(11) 0.4557(6) 0.3755(5) 0.124(4) Uani 1 1 d . . .
H15A H -0.5150 0.4566 0.3972 0.149 Uiso 1 1 calc R . .
H15B H -0.4156 0.5075 0.3785 0.149 Uiso 1 1 calc R . .
C16 C -0.4890(11) 0.4212(9) 0.3204(5) 0.173(7) Uani 1 1 d . . .
H16A H -0.4370 0.3916 0.3037 0.260 Uiso 1 1 calc R . .
H16B H -0.4955 0.4589 0.3011 0.260 Uiso 1 1 calc R . .
H16C H -0.5609 0.3892 0.3184 0.260 Uiso 1 1 calc R . .
C17 C -0.0559(5) 0.9117(3) 0.4023(2) 0.0443(14) Uani 1 1 d . . .
H17A H -0.0559 0.8862 0.4317 0.053 Uiso 1 1 calc R . .
H17B H 0.0132 0.9486 0.4084 0.053 Uiso 1 1 calc R . .
C18 C -0.1507(6) 0.9522(3) 0.4074(3) 0.0508(16) Uani 1 1 d . . .
H18A H -0.2201 0.9168 0.4058 0.061 Uiso 1 1 calc R . .
H18B H -0.1557 0.9749 0.3767 0.061 Uiso 1 1 calc R . .
C19 C -0.1345(6) 1.0119(3) 0.4609(3) 0.0564(18) Uani 1 1 d . . .
H19A H -0.1238 0.9897 0.4915 0.068 Uiso 1 1 calc R . .
H19B H -0.0680 1.0494 0.4613 0.068 Uiso 1 1 calc R . .
C20 C -0.2336(7) 1.0489(4) 0.4682(4) 0.080(3) Uani 1 1 d . . .
H20A H -0.2483 1.0668 0.4363 0.120 Uiso 1 1 calc R . .
H20B H -0.2187 1.0904 0.5006 0.120 Uiso 1 1 calc R . .
H20C H -0.2977 1.0131 0.4722 0.120 Uiso 1 1 calc R . .
C21 C -0.1695(5) 0.8082(4) 0.3302(2) 0.0483(15) Uani 1 1 d . . .
H21A H -0.2206 0.8410 0.3262 0.058 Uiso 1 1 calc R . .
H21B H -0.1671 0.7752 0.2939 0.058 Uiso 1 1 calc R . .
C22 C -0.2160(6) 0.7616(4) 0.3664(3) 0.0538(17) Uani 1 1 d . . .
H22A H -0.2089 0.7922 0.4043 0.065 Uiso 1 1 calc R . .
H22B H -0.1744 0.7218 0.3653 0.065 Uiso 1 1 calc R . .
C23 C -0.3357(6) 0.7282(4) 0.3481(3) 0.065(2) Uani 1 1 d . . .
H23A H -0.3435 0.7061 0.3085 0.078 Uiso 1 1 calc R . .
H23B H -0.3784 0.7680 0.3554 0.078 Uiso 1 1 calc R . .
C24 C -0.3838(7) 0.6696(5) 0.3760(4) 0.081(2) Uani 1 1 d . . .
H24A H -0.3438 0.6290 0.3679 0.121 Uiso 1 1 calc R . .
H24B H -0.4612 0.6509 0.3628 0.121 Uiso 1 1 calc R . .
H24C H -0.3773 0.6911 0.4153 0.121 Uiso 1 1 calc R . .
C25 C 0.0239(6) 0.8079(4) 0.3580(2) 0.0506(16) Uani 1 1 d . . .
H25A H -0.0007 0.7844 0.3870 0.061 Uiso 1 1 calc R . .
H25B H 0.0962 0.8403 0.3713 0.061 Uiso 1 1 calc R . .
C26 C 0.0381(6) 0.7476(4) 0.3084(3) 0.0554(17) Uani 1 1 d . . .
H26A H -0.0337 0.7149 0.2943 0.067 Uiso 1 1 calc R . .
H26B H 0.0658 0.7703 0.2795 0.067 Uiso 1 1 calc R . .
C27 C 0.1180(8) 0.7025(5) 0.3232(3) 0.075(2) Uani 1 1 d . . .
H27A H 0.0902 0.6803 0.3524 0.090 Uiso 1 1 calc R . .
H27B H 0.1896 0.7355 0.3374 0.090 Uiso 1 1 calc R . .
C28 C 0.1340(9) 0.6415(5) 0.2747(4) 0.097(3) Uani 1 1 d . . .
H28A H 0.0655 0.6050 0.2636 0.145 Uiso 1 1 calc R . .
H28B H 0.1920 0.6174 0.2848 0.145 Uiso 1 1 calc R . .
H28C H 0.1548 0.6627 0.2445 0.145 Uiso 1 1 calc R . .
C29 C -0.0221(5) 0.8946(3) 0.3046(2) 0.0455(15) Uani 1 1 d . . .
H29A H -0.0386 0.8577 0.2690 0.055 Uiso 1 1 calc R . .
H29B H -0.0688 0.9314 0.3047 0.055 Uiso 1 1 calc R . .
C30 C 0.0945(6) 0.9329(3) 0.3086(2) 0.0489(15) Uani 1 1 d . . .
H30A H 0.1428 0.8969 0.3081 0.059 Uiso 1 1 calc R . .
H30B H 0.1123 0.9712 0.3435 0.059 Uiso 1 1 calc R . .
C31 C 0.1162(6) 0.9689(4) 0.2615(3) 0.0588(18) Uani 1 1 d . . .
H31A H 0.0979 0.9306 0.2266 0.071 Uiso 1 1 calc R . .
H31B H 0.0682 1.0051 0.2621 0.071 Uiso 1 1 calc R . .
C32 C 0.2347(7) 1.0075(4) 0.2652(3) 0.070(2) Uani 1 1 d . . .
H32A H 0.2517 1.0475 0.2985 0.105 Uiso 1 1 calc R . .
H32B H 0.2466 1.0278 0.2337 0.105 Uiso 1 1 calc R . .
H32C H 0.2826 0.9721 0.2656 0.105 Uiso 1 1 calc R . .
C33 C 0.1702(5) 0.5798(4) 0.0547(3) 0.0507(16) Uani 1 1 d . . .
H33A H 0.1159 0.6015 0.0377 0.061 Uiso 1 1 calc R . .
H33B H 0.1806 0.5352 0.0275 0.061 Uiso 1 1 calc R . .
C34 C 0.1226(5) 0.5564(4) 0.1019(3) 0.0547(17) Uani 1 1 d . . .
H34A H 0.1146 0.6004 0.1303 0.066 Uiso 1 1 calc R . .
H34B H 0.1729 0.5306 0.1175 0.066 Uiso 1 1 calc R . .
C35 C 0.0119(5) 0.5056(4) 0.0843(3) 0.0550(17) Uani 1 1 d . . .
H35A H 0.0214 0.4602 0.0577 0.066 Uiso 1 1 calc R . .
H35B H -0.0358 0.5303 0.0659 0.066 Uiso 1 1 calc R . .
C36 C -0.0440(6) 0.4848(4) 0.1313(3) 0.0640(19) Uani 1 1 d . . .
H36A H 0.0022 0.4595 0.1493 0.096 Uiso 1 1 calc R . .
H36B H -0.1149 0.4520 0.1178 0.096 Uiso 1 1 calc R . .
H36C H -0.0553 0.5295 0.1573 0.096 Uiso 1 1 calc R . .
C37 C 0.3634(5) 0.6086(4) 0.0974(3) 0.0589(19) Uani 1 1 d . . .
H37A H 0.3409 0.6113 0.1344 0.071 Uiso 1 1 calc R . .
H37B H 0.4339 0.6438 0.1011 0.071 Uiso 1 1 calc R . .
C38 C 0.3847(6) 0.5314(4) 0.0740(4) 0.081(3) Uani 1 1 d . . .
H38A H 0.4329 0.5316 0.0443 0.097 Uiso 1 1 calc R . .
H38B H 0.3147 0.4968 0.0591 0.097 Uiso 1 1 calc R . .
C39 C 0.4418(8) 0.5053(5) 0.1211(5) 0.121(5) Uani 1 1 d . . .
H39A H 0.5123 0.5400 0.1347 0.145 Uiso 1 1 calc R . .
H39B H 0.3947 0.5094 0.1515 0.145 Uiso 1 1 calc R . .
C40 C 0.4627(9) 0.4324(7) 0.1068(5) 0.137(5) Uani 1 1 d . . .
H40A H 0.3931 0.3968 0.0985 0.205 Uiso 1 1 calc R . .
H40B H 0.5050 0.4241 0.1373 0.205 Uiso 1 1 calc R . .
H40C H 0.5045 0.4261 0.0750 0.205 Uiso 1 1 calc R . .
C41 C 0.3214(5) 0.6441(4) 0.0132(3) 0.0594(19) Uani 1 1 d . . .
H41A H 0.3961 0.6749 0.0207 0.071 Uiso 1 1 calc R . .
H41B H 0.3271 0.5949 -0.0094 0.071 Uiso 1 1 calc R . .
C42 C 0.2511(6) 0.6785(4) -0.0193(3) 0.066(2) Uani 1 1 d . . .
H42A H 0.2487 0.7291 0.0018 0.079 Uiso 1 1 calc R . .
H42B H 0.1754 0.6493 -0.0260 0.079 Uiso 1 1 calc R . .
C43 C 0.2966(6) 0.6811(5) -0.0732(3) 0.077(3) Uani 1 1 d . . .
H43A H 0.3731 0.7090 -0.0663 0.092 Uiso 1 1 calc R . .
H43B H 0.2973 0.6303 -0.0945 0.092 Uiso 1 1 calc R . .
C44 C 0.2298(8) 0.7170(6) -0.1060(3) 0.093(3) Uani 1 1 d . . .
H44A H 0.1534 0.6907 -0.1119 0.139 Uiso 1 1 calc R . .
H44B H 0.2593 0.7151 -0.1412 0.139 Uiso 1 1 calc R . .
H44C H 0.2335 0.7685 -0.0863 0.139 Uiso 1 1 calc R . .
C45 C 0.2600(5) 0.7078(4) 0.1021(3) 0.0523(17) Uani 1 1 d . . .
H45A H 0.1966 0.7209 0.0847 0.063 Uiso 1 1 calc R . .
H45B H 0.2392 0.6998 0.1375 0.063 Uiso 1 1 calc R . .
C46 C 0.3546(6) 0.7729(4) 0.1129(3) 0.069(2) Uani 1 1 d . . .
H46A H 0.3736 0.7841 0.0782 0.083 Uiso 1 1 calc R . .
H46B H 0.4195 0.7608 0.1298 0.083 Uiso 1 1 calc R . .
C47 C 0.3228(6) 0.8405(4) 0.1509(3) 0.075(2) Uani 1 1 d . . .
H47A H 0.3154 0.8319 0.1874 0.090 Uiso 1 1 calc R . .
H47B H 0.2508 0.8470 0.1370 0.090 Uiso 1 1 calc R . .
C48 C 0.4105(11) 0.9126(7) 0.1557(5) 0.140(5) Uani 1 1 d . . .
H48A H 0.4836 0.9038 0.1641 0.209 Uiso 1 1 calc R . .
H48B H 0.3945 0.9526 0.1847 0.209 Uiso 1 1 calc R . .
H48C H 0.4080 0.9265 0.1212 0.209 Uiso 1 1 calc R . .
C49 C 0.1603(7) 0.0961(5) 0.0765(3) 0.070(2) Uani 1 1 d . . .
H49A H 0.0817 0.0899 0.0645 0.084 Uiso 1 1 calc R . .
H49B H 0.2029 0.1194 0.0513 0.084 Uiso 1 1 calc R . .
C50 C 0.1860(7) 0.0208(5) 0.0707(3) 0.081(3) Uani 1 1 d . . .
H50A H 0.1476 -0.0018 0.0974 0.098 Uiso 1 1 calc R . .
H50B H 0.2657 0.0260 0.0794 0.098 Uiso 1 1 calc R . .
C51 C 0.1533(8) -0.0301(6) 0.0146(4) 0.111(4) Uani 1 1 d . . .
H51A H 0.0728 -0.0378 0.0071 0.133 Uiso 1 1 calc R . .
H51B H 0.1871 -0.0053 -0.0121 0.133 Uiso 1 1 calc R . .
C52 C 0.1844(8) -0.1029(6) 0.0059(5) 0.144(6) Uani 1 1 d . . .
H52A H 0.2644 -0.0964 0.0104 0.217 Uiso 1 1 calc R . .
H52B H 0.1570 -0.1328 -0.0308 0.217 Uiso 1 1 calc R . .
H52C H 0.1525 -0.1279 0.0325 0.217 Uiso 1 1 calc R . .
C53 C 0.3000(6) 0.1529(5) 0.1568(3) 0.067(2) Uani 1 1 d . . .
H53A H 0.3125 0.1878 0.1933 0.080 Uiso 1 1 calc R . .
H53B H 0.3057 0.1037 0.1614 0.080 Uiso 1 1 calc R . .
C54 C 0.3913(7) 0.1770(6) 0.1226(3) 0.085(3) Uani 1 1 d . . .
H54A H 0.3838 0.1401 0.0871 0.102 Uiso 1 1 calc R . .
H54B H 0.3840 0.2249 0.1159 0.102 Uiso 1 1 calc R . .
C55 C 0.5044(8) 0.1843(6) 0.1520(4) 0.090(3) Uani 1 1 d . . .
H55A H 0.5602 0.1854 0.1257 0.108 Uiso 1 1 calc R . .
H55B H 0.5050 0.1404 0.1660 0.108 Uiso 1 1 calc R . .
C56 C 0.5358(8) 0.2538(6) 0.1993(4) 0.101(3) Uani 1 1 d . . .
H56A H 0.5347 0.2975 0.1859 0.152 Uiso 1 1 calc R . .
H56B H 0.6094 0.2564 0.2158 0.152 Uiso 1 1 calc R . .
H56C H 0.4832 0.2518 0.2266 0.152 Uiso 1 1 calc R . .
C57 C 0.1712(7) 0.2250(4) 0.1278(3) 0.067(2) Uani 1 1 d . . .
H57A H 0.0950 0.2219 0.1133 0.081 Uiso 1 1 calc R . .
H57B H 0.2201 0.2384 0.1009 0.081 Uiso 1 1 calc R . .
C58 C 0.1967(7) 0.2868(5) 0.1797(3) 0.075(2) Uani 1 1 d . . .
H58A H 0.1556 0.2717 0.2087 0.090 Uiso 1 1 calc R . .
H58B H 0.2759 0.2964 0.1915 0.090 Uiso 1 1 calc R . .
C59 C 0.1663(8) 0.3556(5) 0.1711(3) 0.087(3) Uani 1 1 d . . .
H59A H 0.0860 0.3470 0.1623 0.104 Uiso 1 1 calc R . .
H59B H 0.2023 0.3681 0.1399 0.104 Uiso 1 1 calc R . .
C60 C 0.2002(10) 0.4204(6) 0.2214(4) 0.117(4) Uani 1 1 d . . .
H60A H 0.1618 0.4092 0.2519 0.176 Uiso 1 1 calc R . .
H60B H 0.1810 0.4648 0.2140 0.176 Uiso 1 1 calc R . .
H60C H 0.2794 0.4287 0.2306 0.176 Uiso 1 1 calc R . .
C61 C 0.1043(6) 0.1240(5) 0.1706(3) 0.067(2) Uani 1 1 d . . .
H61A H 0.1301 0.1535 0.2081 0.081 Uiso 1 1 calc R . .
H61B H 0.1064 0.0719 0.1691 0.081 Uiso 1 1 calc R . .
C62 C -0.0136(6) 0.1298(4) 0.1586(3) 0.066(2) Uani 1 1 d . . .
H62A H -0.0174 0.1822 0.1625 0.080 Uiso 1 1 calc R . .
H62B H -0.0392 0.1023 0.1206 0.080 Uiso 1 1 calc R . .
C63 C -0.0886(7) 0.0995(5) 0.1961(3) 0.083(3) Uani 1 1 d . . .
H63A H -0.0857 0.0469 0.1917 0.100 Uiso 1 1 calc R . .
H63B H -0.0622 0.1263 0.2341 0.100 Uiso 1 1 calc R . .
C64 C -0.2043(9) 0.1062(7) 0.1852(5) 0.132(5) Uani 1 1 d . . .
H64A H -0.2061 0.1561 0.1820 0.197 Uiso 1 1 calc R . .
H64B H -0.2462 0.0966 0.2151 0.197 Uiso 1 1 calc R . .
H64C H -0.2367 0.0703 0.1512 0.197 Uiso 1 1 calc R . .
Mo1A Mo -0.29090(4) 0.77143(3) 0.15158(2) 0.04844(15) Uani 1 1 d . . .
O1A O -0.3936(4) 0.7673(3) 0.0918(2) 0.0777(17) Uani 1 1 d . . .
N1A N -0.3651(4) 0.7978(3) 0.2062(2) 0.0528(14) Uani 1 1 d . . .
C1A C -0.4248(6) 0.8260(4) 0.2465(3) 0.0622(19) Uani 1 1 d . . .
Mo2A Mo -0.33957(5) 0.74347(5) 0.02223(3) 0.0811(3) Uani 1 1 d . . .
O2A O -0.1937(3) 0.7417(2) 0.08097(15) 0.0404(9) Uani 1 1 d . . .
C2A C -0.3967(7) 0.9042(5) 0.2718(3) 0.074(2) Uani 1 1 d . . .
Mo3A Mo -0.09187(4) 0.70931(3) 0.00638(2) 0.04679(14) Uani 1 1 d . . .
O3A O -0.1483(3) 0.7716(3) 0.18696(16) 0.0582(13) Uani 1 1 d . . .
C3A C -0.4553(8) 0.9349(5) 0.3135(3) 0.079(2) Uani 1 1 d . . .
Mo4A Mo -0.04530(5) 0.74075(4) 0.13852(2) 0.05608(18) Uani 1 1 d . . .
O4A O -0.3230(4) 0.6671(2) 0.13639(16) 0.0490(10) Uani 1 1 d . . .
C4A C -0.5467(9) 0.8902(6) 0.3280(3) 0.085(3) Uani 1 1 d . . .
Mo5A Mo -0.25866(6) 0.61663(3) 0.07299(2) 0.06138(18) Uani 1 1 d . . .
O5A O -0.2186(4) 0.8688(3) 0.1422(3) 0.0819(18) Uani 1 1 d . . .
C5A C -0.5749(7) 0.8137(5) 0.3030(3) 0.078(2) Uani 1 1 d . . .
Mo6A Mo -0.12545(6) 0.86572(4) 0.08693(3) 0.0703(2) Uani 1 1 d . . .
O6A O -0.2338(4) 0.7114(3) -0.02545(18) 0.0746(17) Uani 1 1 d . . .
C6A C -0.5141(6) 0.7818(5) 0.2633(3) 0.067(2) Uani 1 1 d . . .
O7A O -0.3663(4) 0.6404(3) 0.03043(19) 0.0823(18) Uani 1 1 d . . .
C7A C -0.3043(7) 0.9498(5) 0.2525(4) 0.094(3) Uani 1 1 d . . .
H7A1 H -0.3268 0.9550 0.2166 0.142 Uiso 1 1 calc R . .
H7A2 H -0.2409 0.9258 0.2502 0.142 Uiso 1 1 calc R . .
H7A3 H -0.2846 0.9987 0.2781 0.142 Uiso 1 1 calc R . .
O8A O -0.2590(4) 0.8397(4) 0.0355(3) 0.095(2) Uani 1 1 d . . .
C8A C -0.6066(10) 0.9256(7) 0.3692(4) 0.116(4) Uani 1 1 d . . .
O9A O -0.4467(4) 0.7421(6) -0.0207(3) 0.148(4) Uani 1 1 d . . .
C9A C -0.6571(12) 0.9581(7) 0.4020(4) 0.141(5) Uani 1 1 d . . .
H9A1 H -0.6974 0.9841 0.4283 0.169 Uiso 1 1 calc R . .
O10A O 0.0065(4) 0.7147(3) 0.06657(16) 0.0573(12) Uani 1 1 d . . .
C10A C -0.5414(7) 0.7005(5) 0.2382(3) 0.082(2) Uani 1 1 d . . .
H10C H -0.5238 0.6745 0.2652 0.122 Uiso 1 1 calc R . .
H10D H -0.4986 0.6881 0.2072 0.122 Uiso 1 1 calc R . .
H10E H -0.6197 0.6855 0.2260 0.122 Uiso 1 1 calc R . .
O11A O -0.1643(5) 0.6142(3) 0.01722(17) 0.0689(15) Uani 1 1 d . . .
O12A O -0.0634(4) 0.8120(3) 0.0224(2) 0.0631(13) Uani 1 1 d . . .
O13A O -0.0214(4) 0.6845(3) -0.04759(17) 0.0623(13) Uani 1 1 d . . .
O14A O -0.1231(4) 0.6441(3) 0.12421(17) 0.0688(15) Uani 1 1 d . . .
O15A O -0.0188(4) 0.8421(3) 0.1285(2) 0.0736(16) Uani 1 1 d . . .
O16A O 0.0659(4) 0.7429(4) 0.17930(19) 0.101(2) Uani 1 1 d . . .
O17A O -0.3023(6) 0.5273(3) 0.0698(2) 0.106(2) Uani 1 1 d . . .
O18A O -0.0764(6) 0.9544(3) 0.0883(3) 0.127(3) Uani 1 1 d . . .
Mo1B Mo 0.03885(4) 0.32476(3) 0.38692(2) 0.04217(13) Uani 1 1 d . . .
O1B O -0.0359(3) 0.3186(2) 0.45088(16) 0.0479(10) Uani 1 1 d . . .
N1B N -0.0226(4) 0.3871(3) 0.3639(2) 0.0457(12) Uani 1 1 d . . .
C1B C -0.0729(5) 0.4323(4) 0.3406(3) 0.0477(15) Uani 1 1 d . . .
Mo2B Mo 0.00604(5) 0.24999(3) 0.48708(2) 0.04804(15) Uani 1 1 d . . .
O2B O 0.1161(3) 0.24323(19) 0.41487(14) 0.0332(8) Uani 1 1 d . . .
C2B C -0.1075(6) 0.4079(4) 0.2844(3) 0.0590(18) Uani 1 1 d . . .
Mo3B Mo 0.19779(4) 0.15715(3) 0.44500(2) 0.03985(13) Uani 1 1 d . . .
O3B O 0.1453(3) 0.3050(2) 0.33332(15) 0.0418(9) Uani 1 1 d . . .
C3B C -0.1549(7) 0.4537(4) 0.2595(3) 0.065(2) Uani 1 1 d . . .
Mo4B Mo 0.22823(4) 0.23456(3) 0.34347(2) 0.04073(13) Uani 1 1 d . . .
O4B O -0.0550(3) 0.2332(2) 0.34702(16) 0.0455(10) Uani 1 1 d . . .
C4B C -0.1663(6) 0.5232(4) 0.2911(3) 0.0607(19) Uani 1 1 d . . .
Mo5B Mo -0.01585(5) 0.14692(3) 0.36109(2) 0.04532(14) Uani 1 1 d . . .
O5B O 0.1630(3) 0.3887(2) 0.43638(16) 0.0453(10) Uani 1 1 d . . .
C5B C -0.1343(6) 0.5463(4) 0.3475(3) 0.0600(19) Uani 1 1 d . . .
Mo6B Mo 0.25026(5) 0.33779(3) 0.46962(2) 0.04458(14) Uani 1 1 d . . .
O6B O 0.0896(3) 0.1785(2) 0.49660(15) 0.0437(10) Uani 1 1 d . . .
C6B C -0.0889(5) 0.5002(4) 0.3725(3) 0.0502(16) Uani 1 1 d . . .
O7B O -0.0814(3) 0.1731(2) 0.42916(17) 0.0462(10) Uani 1 1 d . . .
C7B C -0.0938(10) 0.3323(5) 0.2528(3) 0.107(4) Uani 1 1 d . . .
H7B1 H -0.1197 0.3241 0.2146 0.160 Uiso 1 1 calc R . .
H7B2 H -0.1365 0.2946 0.2677 0.160 Uiso 1 1 calc R . .
H7B3 H -0.0162 0.3291 0.2557 0.160 Uiso 1 1 calc R . .
O8B O 0.1370(4) 0.3245(2) 0.51743(15) 0.0472(10) Uani 1 1 d . . .
C8B C -0.2101(7) 0.5697(5) 0.2630(3) 0.074(2) Uani 1 1 d . . .
O9B O -0.0754(4) 0.2565(3) 0.53871(18) 0.0644(14) Uani 1 1 d . . .
C9B C -0.2453(8) 0.6035(5) 0.2357(3) 0.087(3) Uani 1 1 d . . .
H9B1 H -0.2737 0.6306 0.2137 0.104 Uiso 1 1 calc R . .
O10B O 0.2699(3) 0.1660(2) 0.38215(16) 0.0470(10) Uani 1 1 d . . .
C10B C -0.0580(8) 0.5222(4) 0.4326(3) 0.075(2) Uani 1 1 d . . .
H10F H -0.0218 0.5742 0.4439 0.113 Uiso 1 1 calc R . .
H10G H -0.0080 0.4918 0.4415 0.113 Uiso 1 1 calc R . .
H10H H -0.1241 0.5148 0.4515 0.113 Uiso 1 1 calc R . .
O11B O 0.0739(4) 0.0971(2) 0.39608(16) 0.0472(10) Uani 1 1 d . . .
O12B O 0.2868(3) 0.2481(2) 0.48268(16) 0.0446(10) Uani 1 1 d . . .
O13B O 0.2532(4) 0.0940(3) 0.46691(19) 0.0574(12) Uani 1 1 d . . .
O14B O 0.1005(3) 0.1589(2) 0.31395(15) 0.0444(10) Uani 1 1 d . . .
O15B O 0.3151(3) 0.3106(2) 0.40177(16) 0.0443(10) Uani 1 1 d . . .
O16B O 0.3107(4) 0.2276(3) 0.29199(17) 0.0568(12) Uani 1 1 d . . .
O17B O -0.1119(4) 0.0771(3) 0.32283(19) 0.0658(14) Uani 1 1 d . . .
O18B O 0.3497(4) 0.4044(2) 0.50832(19) 0.0625(13) Uani 1 1 d . . .
C1S C 0.4904(15) -0.0091(10) -0.0281(5) 0.216(6) Uiso 0.50 1 d P . 2
C2S C 0.4418(17) 0.0551(12) -0.0360(8) 0.232(9) Uiso 1 1 d . A 1
H2S1 H 0.3833 0.0655 -0.0119 0.279 Uiso 1 1 calc R . .
H2S2 H 0.4979 0.1004 -0.0321 0.279 Uiso 1 1 calc R . .
C7' C -0.4706(18) 0.1319(15) 0.4975(12) 0.151(12) Uani 0.61(3) 1 d P . .
C7 C -0.412(2) 0.2029(17) 0.5533(12) 0.105(12) Uiso 0.39(3) 1 d P . .
H7A H -0.3645 0.1740 0.5676 0.126 Uiso 0.39(3) 1 calc PR . .
H7B H -0.4089 0.2504 0.5804 0.126 Uiso 0.39(3) 1 calc PR . .
C3S C 0.400(3) 0.020(2) -0.0916(14) 0.198(14) Uiso 0.50 1 d P . .
H3S1 H 0.4594 0.0049 -0.1125 0.297 Uiso 0.50 1 calc PR A 1
H3S2 H 0.3685 0.0551 -0.1070 0.297 Uiso 0.50 1 calc PR A 1
H3S3 H 0.3429 -0.0231 -0.0931 0.297 Uiso 0.50 1 calc PR A 1
O1S O 0.4904(15) -0.0091(10) -0.0281(5) 0.216(6) Uiso 0.50 1 d P . .

loop_
_atom_site_aniso_label
_atom_site_aniso_U_11
_atom_site_aniso_U_22
_atom_site_aniso_U_33
_atom_site_aniso_U_23
_atom_site_aniso_U_13
_atom_site_aniso_U_12
N1 0.041(3) 0.091(5) 0.090(5) 0.020(4) 0.010(3) 0.024(3)
C1 0.057(5) 0.118(8) 0.096(7) -0.006(6) -0.011(5) 0.043(5)
N2 0.063(3) 0.039(3) 0.031(2) 0.010(2) -0.001(2) 0.013(2)
C2 0.151(11) 0.204(14) 0.085(8) -0.034(8) -0.022(8) 0.115(11)
N3 0.027(3) 0.056(3) 0.052(3) -0.006(3) 0.002(2) 0.008(2)
C3 0.171(12) 0.145(11) 0.094(8) 0.009(8) -0.009(8) 0.087(10)
N4 0.067(4) 0.082(4) 0.043(3) 0.021(3) 0.002(3) 0.017(3)
C4 0.149(10) 0.101(8) 0.080(7) 0.026(6) 0.005(7) 0.027(7)
C5 0.076(7) 0.152(11) 0.176(11) 0.104(10) 0.021(7) 0.047(7)
C6 0.112(10) 0.180(14) 0.262(18) 0.163(14) 0.036(11) 0.058(10)
C8 0.104(10) 0.140(12) 0.178(14) 0.050(10) -0.037(10) 0.037(9)
C9 0.077(6) 0.072(6) 0.090(6) -0.003(5) -0.004(5) 0.028(5)
C10 0.166(13) 0.136(11) 0.138(11) -0.027(9) -0.073(10) 0.068(10)
C11 0.133(10) 0.106(9) 0.138(10) -0.033(8) -0.041(9) 0.026(8)
C12 0.119(9) 0.089(8) 0.127(9) 0.007(7) -0.017(7) 0.020(7)
C13 0.047(4) 0.076(5) 0.088(6) 0.020(5) 0.008(4) 0.018(4)
C14 0.114(8) 0.093(8) 0.148(10) 0.056(7) 0.044(8) 0.038(7)
C15 0.181(13) 0.083(8) 0.120(9) 0.034(7) 0.007(9) 0.045(8)
C16 0.127(11) 0.252(19) 0.104(10) -0.025(11) -0.014(8) 0.050(12)
C17 0.061(4) 0.040(3) 0.029(3) 0.007(3) -0.002(3) 0.006(3)
C18 0.069(4) 0.040(3) 0.047(4) 0.017(3) 0.011(3) 0.011(3)
C19 0.079(5) 0.038(4) 0.051(4) 0.011(3) 0.020(4) 0.005(3)
C20 0.089(6) 0.058(5) 0.097(6) 0.015(4) 0.046(5) 0.024(4)
C21 0.057(4) 0.049(4) 0.036(3) 0.007(3) 0.001(3) 0.011(3)
C22 0.067(4) 0.048(4) 0.045(4) 0.012(3) -0.006(3) 0.009(3)
C23 0.059(5) 0.081(5) 0.052(4) 0.017(4) 0.004(3) 0.004(4)
C24 0.070(5) 0.078(6) 0.089(6) 0.027(5) 0.003(5) -0.007(4)
C25 0.069(4) 0.047(4) 0.041(3) 0.013(3) -0.001(3) 0.024(3)
C26 0.072(5) 0.053(4) 0.041(3) 0.007(3) 0.003(3) 0.017(4)
C27 0.100(6) 0.072(5) 0.061(5) 0.011(4) 0.012(4) 0.046(5)
C28 0.132(9) 0.088(7) 0.081(6) 0.010(5) 0.027(6) 0.062(6)
C29 0.062(4) 0.049(4) 0.027(3) 0.010(3) 0.003(3) 0.015(3)
C30 0.065(4) 0.041(4) 0.039(3) 0.006(3) 0.006(3) 0.014(3)
C31 0.071(5) 0.057(4) 0.052(4) 0.017(3) 0.012(4) 0.017(4)
C32 0.087(6) 0.061(5) 0.067(5) 0.018(4) 0.025(4) 0.017(4)
C33 0.031(3) 0.058(4) 0.050(4) -0.006(3) -0.002(3) 0.006(3)
C34 0.039(4) 0.062(4) 0.055(4) 0.004(3) -0.006(3) 0.010(3)
C35 0.040(4) 0.056(4) 0.060(4) 0.000(3) 0.005(3) 0.008(3)
C36 0.052(4) 0.065(5) 0.070(5) 0.013(4) 0.005(4) 0.005(4)
C37 0.032(3) 0.064(5) 0.067(4) -0.007(4) -0.002(3) 0.011(3)
C38 0.045(4) 0.065(5) 0.113(7) -0.012(5) -0.008(4) 0.015(4)
C39 0.072(6) 0.085(7) 0.172(10) -0.044(7) -0.066(6) 0.053(5)
C40 0.089(8) 0.158(13) 0.148(11) 0.012(9) -0.021(8) 0.030(8)
C41 0.038(4) 0.069(5) 0.053(4) -0.013(4) 0.011(3) 0.003(3)
C42 0.055(4) 0.074(5) 0.061(5) 0.006(4) 0.019(4) 0.005(4)
C43 0.053(5) 0.104(7) 0.055(5) 0.005(4) 0.011(4) -0.013(4)
C44 0.087(6) 0.118(8) 0.060(5) 0.024(5) 0.009(5) -0.015(6)
C45 0.037(3) 0.060(4) 0.049(4) -0.007(3) 0.006(3) 0.011(3)
C46 0.048(4) 0.062(5) 0.076(5) -0.018(4) 0.014(4) 0.004(4)
C47 0.062(5) 0.062(5) 0.074(5) -0.023(4) 0.022(4) -0.007(4)
C48 0.145(11) 0.128(11) 0.122(10) -0.001(8) 0.030(9) 0.008(9)
C49 0.071(5) 0.091(6) 0.042(4) 0.008(4) 0.006(4) 0.016(5)
C50 0.070(5) 0.088(6) 0.072(5) 0.005(5) 0.022(4) -0.002(5)
C51 0.065(6) 0.138(10) 0.102(8) -0.024(7) 0.007(5) 0.024(6)
C52 0.077(7) 0.118(9) 0.178(12) -0.061(8) 0.038(7) -0.005(7)
C53 0.064(5) 0.084(6) 0.056(4) 0.023(4) -0.001(4) 0.017(4)
C54 0.078(6) 0.118(8) 0.058(5) 0.023(5) 0.016(4) 0.012(5)
C55 0.085(6) 0.109(8) 0.079(6) 0.024(6) 0.032(5) 0.022(6)
C56 0.077(6) 0.121(9) 0.089(7) 0.009(6) 0.005(5) 0.000(6)
C57 0.081(5) 0.079(6) 0.046(4) 0.026(4) -0.003(4) 0.017(4)
C58 0.086(6) 0.083(6) 0.056(5) 0.018(4) -0.001(4) 0.022(5)
C59 0.117(8) 0.093(7) 0.056(5) 0.015(5) -0.006(5) 0.045(6)
C60 0.164(11) 0.102(8) 0.081(7) 0.010(6) -0.026(7) 0.044(8)
C61 0.080(5) 0.078(5) 0.052(4) 0.025(4) 0.013(4) 0.023(4)
C62 0.075(5) 0.070(5) 0.056(4) 0.024(4) 0.007(4) 0.011(4)
C63 0.079(6) 0.106(7) 0.068(5) 0.023(5) 0.019(5) 0.022(5)
C64 0.083(8) 0.161(12) 0.171(12) 0.085(10) 0.042(8) 0.011(7)
Mo1A 0.0319(3) 0.0525(3) 0.0640(4) 0.0153(3) 0.0117(3) 0.0141(2)
O1A 0.034(2) 0.135(5) 0.096(4) 0.077(4) 0.023(3) 0.031(3)
N1A 0.038(3) 0.054(3) 0.067(4) 0.009(3) 0.018(3) 0.018(3)
C1A 0.046(4) 0.070(5) 0.066(5) 0.006(4) -0.005(3) 0.017(4)
Mo2A 0.0271(3) 0.1542(8) 0.0804(5) 0.0754(5) -0.0026(3) 0.0046(4)
O2A 0.0273(19) 0.052(2) 0.041(2) 0.0115(19) -0.0013(16) 0.0081(18)
C2A 0.073(5) 0.069(5) 0.076(5) 0.009(4) -0.009(4) 0.022(4)
Mo3A 0.0407(3) 0.0625(4) 0.0317(3) 0.0080(2) -0.0013(2) 0.0031(3)
O3A 0.036(2) 0.088(4) 0.037(2) -0.013(2) 0.0029(18) 0.019(2)
C3A 0.092(7) 0.088(6) 0.064(5) 0.017(5) 0.007(5) 0.042(6)
Mo4A 0.0366(3) 0.0992(5) 0.0293(3) -0.0006(3) -0.0005(2) 0.0306(3)
O4A 0.058(3) 0.049(3) 0.039(2) 0.012(2) 0.006(2) 0.005(2)
C4A 0.111(8) 0.098(7) 0.055(5) 0.008(5) 0.005(5) 0.058(6)
Mo5A 0.0888(5) 0.0467(3) 0.0388(3) 0.0029(3) 0.0162(3) -0.0030(3)
O5A 0.066(3) 0.053(3) 0.131(5) 0.017(3) 0.053(3) 0.021(3)
C5A 0.075(6) 0.106(7) 0.057(5) 0.009(5) 0.007(4) 0.042(5)
Mo6A 0.0539(4) 0.0501(4) 0.1087(6) 0.0198(4) 0.0376(4) 0.0087(3)
O6A 0.035(2) 0.137(5) 0.047(3) 0.041(3) -0.009(2) -0.015(3)
C6A 0.051(4) 0.077(5) 0.062(5) 0.002(4) 0.002(4) 0.010(4)
O7A 0.055(3) 0.120(5) 0.044(3) 0.015(3) -0.005(2) -0.043(3)
C7A 0.066(6) 0.081(7) 0.128(8) 0.020(6) -0.010(6) 0.009(5)
O8A 0.058(3) 0.134(5) 0.147(6) 0.110(5) 0.046(4) 0.050(3)
C8A 0.147(10) 0.149(10) 0.085(7) 0.035(7) 0.030(7) 0.101(9)
O9A 0.038(3) 0.324(12) 0.125(6) 0.160(7) -0.004(3) 0.011(5)
C9A 0.200(14) 0.167(12) 0.081(7) 0.017(7) 0.037(8) 0.117(11)
O10A 0.046(3) 0.094(4) 0.033(2) 0.006(2) 0.0030(19) 0.035(3)
C10A 0.078(6) 0.079(6) 0.071(5) 0.001(5) 0.004(4) 0.000(5)
O11A 0.098(4) 0.056(3) 0.039(2) -0.005(2) 0.021(3) 0.001(3)
O12A 0.041(3) 0.066(3) 0.083(3) 0.023(3) 0.020(2) 0.003(2)
O13A 0.060(3) 0.084(4) 0.033(2) 0.006(2) 0.006(2) 0.002(3)
O14A 0.091(4) 0.101(4) 0.041(2) 0.027(3) 0.025(2) 0.068(3)
O15A 0.047(3) 0.075(4) 0.069(3) -0.023(3) 0.015(2) -0.010(3)
O16A 0.047(3) 0.220(8) 0.037(3) 0.016(4) 0.004(2) 0.055(4)
O17A 0.182(7) 0.049(3) 0.067(4) -0.004(3) 0.057(4) -0.012(4)
O18A 0.128(6) 0.057(4) 0.199(8) 0.026(4) 0.105(6) 0.012(4)
Mo1B 0.0471(3) 0.0403(3) 0.0432(3) 0.0123(2) -0.0008(2) 0.0183(2)
O1B 0.046(2) 0.061(3) 0.045(2) 0.016(2) 0.0100(19) 0.028(2)
N1B 0.051(3) 0.045(3) 0.044(3) 0.012(2) -0.004(2) 0.020(2)
C1B 0.050(4) 0.052(4) 0.048(4) 0.018(3) 0.005(3) 0.019(3)
Mo2B 0.0490(3) 0.0660(4) 0.0411(3) 0.0201(3) 0.0161(2) 0.0306(3)
O2B 0.037(2) 0.036(2) 0.0301(19) 0.0081(16) 0.0039(16) 0.0146(16)
C2B 0.075(5) 0.060(4) 0.048(4) 0.016(3) 0.007(4) 0.029(4)
Mo3B 0.0441(3) 0.0409(3) 0.0421(3) 0.0159(2) 0.0081(2) 0.0197(2)
O3B 0.049(2) 0.040(2) 0.042(2) 0.0179(18) 0.0041(19) 0.0106(19)
C3B 0.086(6) 0.068(5) 0.056(4) 0.027(4) 0.004(4) 0.034(4)
Mo4B 0.0448(3) 0.0443(3) 0.0360(3) 0.0118(2) 0.0116(2) 0.0126(2)
O4B 0.045(2) 0.048(2) 0.046(2) 0.018(2) -0.0022(19) 0.0071(19)
C4B 0.065(5) 0.061(5) 0.069(5) 0.033(4) 0.009(4) 0.023(4)
Mo5B 0.0459(3) 0.0398(3) 0.0468(3) 0.0127(2) -0.0047(2) -0.0004(2)
O5B 0.052(3) 0.031(2) 0.050(2) 0.0041(18) -0.005(2) 0.0137(19)
C5B 0.063(5) 0.058(4) 0.071(5) 0.034(4) 0.001(4) 0.019(4)
Mo6B 0.0478(3) 0.0389(3) 0.0423(3) 0.0029(2) -0.0082(2) 0.0102(2)
O6B 0.049(2) 0.054(3) 0.038(2) 0.0194(19) 0.0111(18) 0.022(2)
C6B 0.053(4) 0.048(4) 0.053(4) 0.015(3) 0.001(3) 0.016(3)
O7B 0.037(2) 0.052(3) 0.055(3) 0.025(2) 0.0050(19) 0.0079(19)
C7B 0.182(11) 0.101(7) 0.049(5) 0.007(5) -0.004(6) 0.081(8)
O8B 0.058(3) 0.051(3) 0.032(2) -0.0002(18) 0.0009(19) 0.023(2)
C8B 0.094(6) 0.077(6) 0.068(5) 0.036(4) 0.009(5) 0.035(5)
O9B 0.067(3) 0.093(4) 0.054(3) 0.033(3) 0.029(2) 0.044(3)
C9B 0.137(8) 0.087(6) 0.058(5) 0.032(5) 0.011(5) 0.054(6)
O10B 0.051(3) 0.052(3) 0.048(2) 0.018(2) 0.018(2) 0.027(2)
C10B 0.104(7) 0.060(5) 0.062(5) 0.005(4) -0.008(5) 0.034(5)
O11B 0.061(3) 0.035(2) 0.047(2) 0.0140(19) 0.005(2) 0.010(2)
O12B 0.042(2) 0.052(3) 0.043(2) 0.012(2) -0.0027(18) 0.018(2)
O13B 0.065(3) 0.058(3) 0.066(3) 0.029(2) 0.012(2) 0.033(2)
O14B 0.060(3) 0.035(2) 0.035(2) 0.0025(17) 0.0058(19) 0.0076(19)
O15B 0.037(2) 0.049(3) 0.049(2) 0.016(2) 0.0057(19) 0.0089(19)
O16B 0.062(3) 0.068(3) 0.051(3) 0.023(2) 0.026(2) 0.025(2)
O17B 0.069(3) 0.056(3) 0.059(3) 0.014(2) -0.013(2) -0.016(2)
O18B 0.068(3) 0.045(3) 0.061(3) 0.002(2) -0.021(2) 0.000(2)
C7' 0.120(18) 0.16(2) 0.21(3) 0.06(2) 0.087(18) 0.091(17)

loop_
_atom_type_symbol
_atom_type_description
_atom_type_scat_dispersion_real
_atom_type_scat_dispersion_imag
_atom_type_scat_source
C C 0.0033 0.0016 'International Tables Vol C Tables 4.2.6.8 and 6.1.1.4'
H H 0.0000 0.0000 'International Tables Vol C Tables 4.2.6.8 and 6.1.1.4'
N N 0.0061 0.0033 'International Tables Vol C Tables 4.2.6.8 and 6.1.1.4'
O O 0.0106 0.0060 'International Tables Vol C Tables 4.2.6.8 and 6.1.1.4'
Mo Mo -1.6832 0.6857 'International Tables Vol C Tables 4.2.6.8 and 6.1.1.4'

loop_
_geom_angle_atom_site_label_1
_geom_angle_atom_site_label_2
_geom_angle_atom_site_label_3
_geom_angle
_geom_angle_site_symmetry_1
_geom_angle_site_symmetry_3
C9 N1 C1 107.9(6) . .
C9 N1 C5 110.0(8) . .
C1 N1 C5 109.2(8) . .
C9 N1 C13 110.6(6) . .
C1 N1 C13 111.7(7) . .
C5 N1 C13 107.4(6) . .
C2 C1 N1 115.6(8) . .
C25 N2 C21 110.1(5) . .
C25 N2 C17 106.4(4) . .
C21 N2 C17 111.1(5) . .
C25 N2 C29 111.2(5) . .
C21 N2 C29 108.0(4) . .
C17 N2 C29 110.1(4) . .
C3 C2 C1 119.2(10) . .
C37 N3 C45 108.5(5) . .
C37 N3 C41 108.9(5) . .
C45 N3 C41 111.7(5) . .
C37 N3 C33 110.9(5) . .
C45 N3 C33 108.4(4) . .
C41 N3 C33 108.5(5) . .
C2 C3 C4 123.1(10) . .
C61 N4 C57 110.4(6) . .
C61 N4 C49 110.6(6) . .
C57 N4 C49 108.2(5) . .
C61 N4 C53 108.0(5) . .
C57 N4 C53 109.3(6) . .
C49 N4 C53 110.3(6) . .
N1 C5 C6 114.0(8) . .
C5 C6 C7 116.0(15) . .
N1 C9 C10 112.4(8) . .
C11 C10 C9 119.0(11) . .
C10 C11 C12 117.5(11) . .
C14 C13 N1 115.5(7) . .
C13 C14 C15 109.8(9) . .
C16 C15 C14 114.6(11) . .
C18 C17 N2 115.9(5) . .
C17 C18 C19 110.4(6) . .
C20 C19 C18 110.6(6) . .
C22 C21 N2 116.6(5) . .
C21 C22 C23 110.3(5) . .
C22 C23 C24 113.7(6) . .
N2 C25 C26 115.4(5) . .
C27 C26 C25 110.5(5) . .
C26 C27 C28 112.0(7) . .
C30 C29 N2 117.5(5) . .
C29 C30 C31 111.3(5) . .
C32 C31 C30 111.5(6) . .
C34 C33 N3 116.6(5) . .
C33 C34 C35 110.5(5) . .
C34 C35 C36 112.7(6) . .
N3 C37 C38 118.4(6) . .
C37 C38 C39 108.9(7) . .
C40 C39 C38 116.3(9) . .
C42 C41 N3 114.9(5) . .
C41 C42 C43 110.8(6) . .
C44 C43 C42 112.2(7) . .
C46 C45 N3 116.7(5) . .
C45 C46 C47 109.8(6) . .
C46 C47 C48 111.7(7) . .
C50 C49 N4 117.0(6) . .
C49 C50 C51 113.5(8) . .
C52 C51 C50 115.2(10) . .
C54 C53 N4 114.9(6) . .
C55 C54 C53 110.6(7) . .
C54 C55 C56 113.1(8) . .
N4 C57 C58 116.1(6) . .
C59 C58 C57 110.8(6) . .
C58 C59 C60 111.7(7) . .
N4 C61 C62 115.1(6) . .
C63 C62 C61 112.0(6) . .
C64 C63 C62 112.4(8) . .
N1A Mo1A O4A 102.8(2) . .
N1A Mo1A O1A 101.3(2) . .
O4A Mo1A O1A 90.2(2) . .
N1A Mo1A O3A 102.4(2) . .
O4A Mo1A O3A 89.0(2) . .
O1A Mo1A O3A 155.89(19) . .
N1A Mo1A O5A 101.4(2) . .
O4A Mo1A O5A 155.77(19) . .
O1A Mo1A O5A 86.2(3) . .
O3A Mo1A O5A 84.7(2) . .
N1A Mo1A O2A 177.9(2) . .
O4A Mo1A O2A 79.27(16) . .
O1A Mo1A O2A 78.39(17) . .
O3A Mo1A O2A 77.78(15) . .
O5A Mo1A O2A 76.53(18) . .
Mo2A O1A Mo1A 114.6(2) . .
C1A N1A Mo1A 172.5(5) . .
N1A C1A C6A 122.4(7) . .
N1A C1A C2A 117.8(7) . .
C6A C1A C2A 119.8(7) . .
O9A Mo2A O8A 103.7(4) . .
O9A Mo2A O1A 103.5(3) . .
O8A Mo2A O1A 90.2(3) . .
O9A Mo2A O6A 103.1(3) . .
O8A Mo2A O6A 88.4(2) . .
O1A Mo2A O6A 152.91(19) . .
O9A Mo2A O7A 102.7(4) . .
O8A Mo2A O7A 153.5(2) . .
O1A Mo2A O7A 84.6(2) . .
O6A Mo2A O7A 84.7(2) . .
O9A Mo2A O2A 178.3(3) . .
O8A Mo2A O2A 77.94(19) . .
O1A Mo2A O2A 76.65(17) . .
O6A Mo2A O2A 76.60(16) . .
O7A Mo2A O2A 75.59(17) . .
Mo1A O2A Mo2A 90.33(13) . .
Mo1A O2A Mo4A 90.66(13) . .
Mo2A O2A Mo4A 178.82(19) . .
Mo1A O2A Mo6A 91.29(14) . .
Mo2A O2A Mo6A 89.79(14) . .
Mo4A O2A Mo6A 89.56(13) . .
Mo1A O2A Mo5A 90.38(13) . .
Mo2A O2A Mo5A 90.33(13) . .
Mo4A O2A Mo5A 90.29(14) . .
Mo6A O2A Mo5A 178.32(19) . .
Mo1A O2A Mo3A 179.5(2) . .
Mo2A O2A Mo3A 89.60(13) . .
Mo4A O2A Mo3A 89.41(12) . .
Mo6A O2A Mo3A 89.18(13) . .
Mo5A O2A Mo3A 89.15(14) . .
C3A C2A C1A 119.5(8) . .
C3A C2A C7A 121.7(9) . .
C1A C2A C7A 118.8(8) . .
O13A Mo3A O12A 103.6(2) . .
O13A Mo3A O10A 104.0(2) . .
O12A Mo3A O10A 89.6(2) . .
O13A Mo3A O6A 103.7(2) . .
O12A Mo3A O6A 87.2(2) . .
O10A Mo3A O6A 152.06(19) . .
O13A Mo3A O11A 103.2(2) . .
O12A Mo3A O11A 153.10(19) . .
O10A Mo3A O11A 85.7(2) . .
O6A Mo3A O11A 84.7(2) . .
O13A Mo3A O2A 178.70(19) . .
O12A Mo3A O2A 77.38(17) . .
O10A Mo3A O2A 76.73(15) . .
O6A Mo3A O2A 75.49(17) . .
O11A Mo3A O2A 75.75(16) . .
Mo4A O3A Mo1A 114.4(2) . .
C2A C3A C4A 119.5(9) . .
O16A Mo4A O14A 104.6(3) . .
O16A Mo4A O3A 104.2(2) . .
O14A Mo4A O3A 89.5(2) . .
O16A Mo4A O10A 102.1(2) . .
O14A Mo4A O10A 87.8(2) . .
O3A Mo4A O10A 153.33(18) . .
O16A Mo4A O15A 102.2(3) . .
O14A Mo4A O15A 153.1(2) . .
O3A Mo4A O15A 86.6(2) . .
O10A Mo4A O15A 84.0(2) . .
O16A Mo4A O2A 177.5(3) . .
O14A Mo4A O2A 77.60(17) . .
O3A Mo4A O2A 76.91(16) . .
O10A Mo4A O2A 76.59(15) . .
O15A Mo4A O2A 75.56(18) . .
Mo1A O4A Mo5A 114.6(2) . .
C5A C4A C3A 121.0(8) . .
C5A C4A C8A 122.1(11) . .
C3A C4A C8A 116.9(10) . .
O17A Mo5A O7A 104.8(3) . .
O17A Mo5A O11A 103.2(2) . .
O7A Mo5A O11A 90.6(2) . .
O17A Mo5A O4A 103.3(2) . .
O7A Mo5A O4A 87.1(2) . .
O11A Mo5A O4A 153.12(19) . .
O17A Mo5A O14A 103.0(3) . .
O7A Mo5A O14A 152.0(2) . .
O11A Mo5A O14A 86.3(2) . .
O4A Mo5A O14A 83.26(17) . .
O17A Mo5A O2A 177.5(3) . .
O7A Mo5A O2A 77.39(19) . .
O11A Mo5A O2A 77.73(17) . .
O4A Mo5A O2A 75.64(15) . .
O14A Mo5A O2A 74.74(18) . .
Mo6A O5A Mo1A 115.7(2) . .
C6A C5A C4A 120.0(9) . .
O18A Mo6A O15A 103.7(4) . .
O18A Mo6A O5A 105.5(3) . .
O15A Mo6A O5A 91.1(2) . .
O18A Mo6A O12A 102.1(3) . .
O15A Mo6A O12A 87.0(2) . .
O5A Mo6A O12A 151.9(2) . .
O18A Mo6A O8A 103.0(4) . .
O15A Mo6A O8A 152.7(2) . .
O5A Mo6A O8A 87.0(3) . .
O12A Mo6A O8A 82.1(2) . .
O18A Mo6A O2A 177.5(3) . .
O15A Mo6A O2A 77.63(18) . .
O5A Mo6A O2A 76.41(18) . .
O12A Mo6A O2A 75.80(16) . .
O8A Mo6A O2A 75.50(19) . .
Mo2A O6A Mo3A 118.0(2) . .
C5A C6A C1A 120.1(8) . .
C5A C6A C10A 120.0(8) . .
C1A C6A C10A 119.9(7) . .
Mo5A O7A Mo2A 116.6(2) . .
Mo2A O8A Mo6A 116.7(2) . .
C9A C8A C4A 176.2(13) . .
Mo3A O10A Mo4A 117.3(2) . .
Mo5A O11A Mo3A 117.3(2) . .
Mo3A O12A Mo6A 117.4(2) . .
Mo4A O14A Mo5A 117.3(2) . .
Mo6A O15A Mo4A 117.2(2) . .
N1B Mo1B O1B 101.6(2) . .
N1B Mo1B O4B 100.3(2) . .
O1B Mo1B O4B 89.55(18) . .
N1B Mo1B O3B 101.2(2) . .
O1B Mo1B O3B 157.22(16) . .
O4B Mo1B O3B 87.82(17) . .
N1B Mo1B O5B 102.7(2) . .
O1B Mo1B O5B 86.98(18) . .
O4B Mo1B O5B 156.95(16) . .
O3B Mo1B O5B 86.65(17) . .
N1B Mo1B O2B 178.8(2) . .
O1B Mo1B O2B 78.98(15) . .
O4B Mo1B O2B 78.65(15) . .
O3B Mo1B O2B 78.31(14) . .
O5B Mo1B O2B 78.32(15) . .
Mo2B O1B Mo1B 114.33(19) . .
C1B N1B Mo1B 174.6(5) . .
N1B C1B C6B 120.1(6) . .
N1B C1B C2B 118.1(6) . .
C6B C1B C2B 121.8(6) . .
O9B Mo2B O1B 102.2(2) . .
O9B Mo2B O6B 104.15(19) . .
O1B Mo2B O6B 153.66(16) . .
O9B Mo2B O7B 103.3(2) . .
O1B Mo2B O7B 86.96(18) . .
O6B Mo2B O7B 87.10(18) . .
O9B Mo2B O8B 103.7(2) . .
O1B Mo2B O8B 86.90(18) . .
O6B Mo2B O8B 86.87(18) . .
O7B Mo2B O8B 153.04(16) . .
O9B Mo2B O2B 178.41(18) . .
O1B Mo2B O2B 76.23(14) . .
O6B Mo2B O2B 77.43(14) . .
O7B Mo2B O2B 76.63(15) . .
O8B Mo2B O2B 76.42(15) . .
Mo1B O2B Mo5B 90.71(13) . .
Mo1B O2B Mo4B 90.93(12) . .
Mo5B O2B Mo4B 90.07(12) . .
Mo1B O2B Mo2B 90.43(12) . .
Mo5B O2B Mo2B 90.00(13) . .
Mo4B O2B Mo2B 178.63(17) . .
Mo1B O2B Mo6B 90.66(13) . .
Mo5B O2B Mo6B 178.63(17) . .
Mo4B O2B Mo6B 89.97(13) . .
Mo2B O2B Mo6B 89.92(12) . .
Mo1B O2B Mo3B 179.67(18) . .
Mo5B O2B Mo3B 89.46(12) . .
Mo4B O2B Mo3B 89.35(12) . .
Mo2B O2B Mo3B 89.28(12) . .
Mo6B O2B Mo3B 89.17(12) . .
C3B C2B C1B 119.2(6) . .
C3B C2B C7B 121.5(7) . .
C1B C2B C7B 119.3(6) . .
O13B Mo3B O12B 104.1(2) . .
O13B Mo3B O10B 104.12(19) . .
O12B Mo3B O10B 88.08(18) . .
O13B Mo3B O11B 102.6(2) . .
O12B Mo3B O11B 153.27(17) . .
O10B Mo3B O11B 86.97(18) . .
O13B Mo3B O6B 102.29(19) . .
O12B Mo3B O6B 87.63(18) . .
O10B Mo3B O6B 153.49(16) . .
O11B Mo3B O6B 85.20(18) . .
O13B Mo3B O2B 178.44(19) . .
O12B Mo3B O2B 77.00(15) . .
O10B Mo3B O2B 76.96(14) . .
O11B Mo3B O2B 76.29(15) . .
O6B Mo3B O2B 76.59(14) . .
Mo4B O3B Mo1B 114.28(18) . .
C2B C3B C4B 118.8(7) . .
O16B Mo4B O3B 104.27(19) . .
O16B Mo4B O14B 103.7(2) . .
O3B Mo4B O14B 88.12(18) . .
O16B Mo4B O15B 103.5(2) . .
O3B Mo4B O15B 87.90(17) . .
O14B Mo4B O15B 152.65(16) . .
O16B Mo4B O10B 103.01(19) . .
O3B Mo4B O10B 152.72(16) . .
O14B Mo4B O10B 85.82(18) . .
O15B Mo4B O10B 85.43(18) . .
O16B Mo4B O2B 179.25(18) . .
O3B Mo4B O2B 76.47(14) . .
O14B Mo4B O2B 76.43(14) . .
O15B Mo4B O2B 76.33(15) . .
O10B Mo4B O2B 76.26(14) . .
Mo5B O4B Mo1B 114.5(2) . .
C3B C4B C5B 121.7(6) . .
C3B C4B C8B 116.5(7) . .
C5B C4B C8B 121.8(7) . .
O17B Mo5B O4B 104.1(2) . .
O17B Mo5B O11B 102.9(2) . .
O4B Mo5B O11B 153.02(18) . .
O17B Mo5B O14B 104.3(2) . .
O4B Mo5B O14B 86.92(17) . .
O11B Mo5B O14B 86.91(18) . .
O17B Mo5B O7B 102.8(2) . .
O4B Mo5B O7B 86.23(17) . .
O11B Mo5B O7B 87.41(17) . .
O14B Mo5B O7B 152.91(17) . .
O17B Mo5B O2B 179.36(19) . .
O4B Mo5B O2B 76.13(15) . .
O11B Mo5B O2B 76.90(15) . .
O14B Mo5B O2B 76.30(14) . .
O7B Mo5B O2B 76.60(15) . .
Mo6B O5B Mo1B 114.35(19) . .
C6B C5B C4B 119.6(7) . .
O18B Mo6B O5B 104.5(2) . .
O18B Mo6B O8B 104.5(2) . .
O5B Mo6B O8B 88.29(18) . .
O18B Mo6B O15B 102.6(2) . .
O5B Mo6B O15B 88.48(17) . .
O8B Mo6B O15B 152.69(17) . .
O18B Mo6B O12B 102.9(2) . .
O5B Mo6B O12B 152.60(17) . .
O8B Mo6B O12B 85.13(17) . .
O15B Mo6B O12B 85.37(17) . .
O18B Mo6B O2B 178.3(2) . .
O5B Mo6B O2B 76.67(15) . .
O8B Mo6B O2B 76.72(15) . .
O15B Mo6B O2B 76.14(15) . .
O12B Mo6B O2B 75.93(15) . .
Mo2B O6B Mo3B 116.66(19) . .
C5B C6B C1B 118.8(6) . .
C5B C6B C10B 120.7(6) . .
C1B C6B C10B 120.5(6) . .
Mo2B O7B Mo5B 116.71(19) . .
Mo6B O8B Mo2B 116.93(19) . .
C9B C8B C4B 174.2(9) . .
Mo3B O10B Mo4B 117.43(19) . .
Mo5B O11B Mo3B 117.3(2) . .
Mo3B O12B Mo6B 117.89(19) . .
Mo4B O14B Mo5B 117.19(19) . .
Mo4B O15B Mo6B 117.5(2) . .
O1S C1S C1S 0.0(15) 2_655 2_655
C8 C7 C6 101(2) . .

loop_
_geom_bond_atom_site_label_1
_geom_bond_atom_site_label_2
_geom_bond_distance
_geom_bond_site_symmetry_2
N1 C9 1.517(10) .
N1 C1 1.518(10) .
N1 C5 1.521(11) .
N1 C13 1.534(9) .
C1 C2 1.492(12) .
N2 C25 1.512(7) .
N2 C21 1.515(8) .
N2 C17 1.521(7) .
N2 C29 1.530(7) .
C2 C3 1.336(14) .
N3 C37 1.511(8) .
N3 C45 1.518(8) .
N3 C41 1.527(8) .
N3 C33 1.533(7) .
C3 C4 1.488(13) .
N4 C61 1.504(9) .
N4 C57 1.515(9) .
N4 C49 1.524(9) .
N4 C53 1.540(9) .
C5 C6 1.529(13) .
C6 C7 1.57(3) .
C8 C7 1.33(3) .
C9 C10 1.520(14) .
C10 C11 1.341(14) .
C11 C12 1.510(14) .
C13 C14 1.477(12) .
C14 C15 1.526(14) .
C15 C16 1.417(15) .
C17 C18 1.517(9) .
C18 C19 1.528(9) .
C19 C20 1.526(10) .
C21 C22 1.499(9) .
C22 C23 1.516(9) .
C23 C24 1.519(10) .
C25 C26 1.528(8) .
C26 C27 1.521(10) .
C27 C28 1.526(10) .
C29 C30 1.492(9) .
C30 C31 1.538(9) .
C31 C32 1.515(10) .
C33 C34 1.497(9) .
C34 C35 1.515(9) .
C35 C36 1.516(9) .
C37 C38 1.523(10) .
C38 C39 1.597(13) .
C39 C40 1.423(14) .
C41 C42 1.515(10) .
C42 C43 1.521(9) .
C43 C44 1.515(12) .
C45 C46 1.512(9) .
C46 C47 1.539(9) .
C47 C48 1.572(13) .
C49 C50 1.502(11) .
C50 C51 1.511(12) .
C51 C52 1.478(15) .
C53 C54 1.538(10) .
C54 C55 1.534(12) .
C55 C56 1.534(12) .
C57 C58 1.518(10) .
C58 C59 1.494(11) .
C59 C60 1.529(12) .
C61 C62 1.518(10) .
C62 C63 1.512(10) .
C63 C64 1.490(13) .
Mo1A N1A 1.729(5) .
Mo1A O4A 1.897(4) .
Mo1A O1A 1.926(5) .
Mo1A O3A 1.957(4) .
Mo1A O5A 1.990(5) .
Mo1A O2A 2.232(4) .
O1A Mo2A 1.907(5) .
N1A C1A 1.357(8) .
C1A C6A 1.420(11) .
C1A C2A 1.444(11) .
Mo2A O9A 1.681(5) .
Mo2A O8A 1.871(6) .
Mo2A O6A 1.914(5) .
Mo2A O7A 2.000(6) .
Mo2A O2A 2.316(4) .
O2A Mo4A 2.316(4) .
O2A Mo6A 2.332(4) .
O2A Mo5A 2.334(4) .
O2A Mo3A 2.353(4) .
C2A C3A 1.389(11) .
C2A C7A 1.493(12) .
Mo3A O13A 1.682(4) .
Mo3A O12A 1.866(5) .
Mo3A O10A 1.894(4) .
Mo3A O6A 1.924(5) .
Mo3A O11A 1.967(5) .
O3A Mo4A 1.892(4) .
C3A C4A 1.416(13) .
Mo4A O16A 1.684(5) .
Mo4A O14A 1.862(6) .
Mo4A O10A 1.953(4) .
Mo4A O15A 1.986(6) .
O4A Mo5A 1.953(4) .
C4A C5A 1.414(13) .
C4A C8A 1.422(12) .
Mo5A O17A 1.674(5) .
Mo5A O7A 1.877(6) .
Mo5A O11A 1.884(5) .
Mo5A O14A 1.997(5) .
O5A Mo6A 1.864(5) .
C5A C6A 1.381(10) .
Mo6A O18A 1.686(6) .
Mo6A O15A 1.850(6) .
Mo6A O12A 1.983(5) .
Mo6A O8A 1.982(6) .
C6A C10A 1.495(11) .
C8A C9A 1.190(13) .
Mo1B N1B 1.727(5) .
Mo1B O1B 1.934(4) .
Mo1B O4B 1.935(4) .
Mo1B O3B 1.965(4) .
Mo1B O5B 1.966(4) .
Mo1B O2B 2.210(3) .
O1B Mo2B 1.910(4) .
N1B C1B 1.381(7) .
C1B C6B 1.403(9) .
C1B C2B 1.418(9) .
Mo2B O9B 1.694(4) .
Mo2B O6B 1.912(4) .
Mo2B O7B 1.934(4) .
Mo2B O8B 1.948(4) .
Mo2B O2B 2.339(3) .
O2B Mo5B 2.332(4) .
O2B Mo4B 2.338(3) .
O2B Mo6B 2.339(4) .
O2B Mo3B 2.343(3) .
C2B C3B 1.393(9) .
C2B C7B 1.513(10) .
Mo3B O13B 1.686(4) .
Mo3B O12B 1.886(4) .
Mo3B O10B 1.903(4) .
Mo3B O11B 1.935(4) .
Mo3B O6B 1.953(4) .
O3B Mo4B 1.896(4) .
C3B C4B 1.408(10) .
Mo4B O16B 1.699(4) .
Mo4B O14B 1.928(4) .
Mo4B O15B 1.929(4) .
Mo4B O10B 1.948(4) .
O4B Mo5B 1.909(4) .
C4B C5B 1.413(10) .
C4B C8B 1.435(10) .
Mo5B O17B 1.686(4) .
Mo5B O11B 1.916(4) .
Mo5B O14B 1.944(4) .
Mo5B O7B 1.945(4) .
O5B Mo6B 1.885(4) .
C5B C6B 1.390(9) .
Mo6B O18B 1.683(4) .
Mo6B O8B 1.931(4) .
Mo6B O15B 1.938(4) .
Mo6B O12B 1.950(4) .
C6B C10B 1.499(9) .
C8B C9B 1.179(10) .
C1S O1S 1.39(3) 2_655
C1S C1S 1.39(3) 2_655
C2S C3S 1.44(3) .

loop_
_geom_torsion_atom_site_label_1
_geom_torsion_atom_site_label_2
_geom_torsion_atom_site_label_3
_geom_torsion_atom_site_label_4
_geom_torsion
C9 N1 C1 C2 -179.0(10)
C5 N1 C1 C2 -59.4(12)
C13 N1 C1 C2 59.2(12)
N1 C1 C2 C3 148.5(14)
C1 C2 C3 C4 176.6(13)
C9 N1 C5 C6 58.6(13)
C1 N1 C5 C6 -59.6(13)
C13 N1 C5 C6 179.1(11)
N1 C5 C6 C7 141.5(16)
C1 N1 C9 C10 177.3(9)
C5 N1 C9 C10 58.2(11)
C13 N1 C9 C10 -60.3(11)
N1 C9 C10 C11 -161.6(14)
C9 C10 C11 C12 -177.2(12)
C9 N1 C13 C14 -62.7(10)
C1 N1 C13 C14 57.4(10)
C5 N1 C13 C14 177.2(9)
N1 C13 C14 C15 173.4(8)
C13 C14 C15 C16 -92.2(14)
C25 N2 C17 C18 -164.4(5)
C21 N2 C17 C18 -44.5(7)
C29 N2 C17 C18 75.0(7)
N2 C17 C18 C19 -174.5(5)
C17 C18 C19 C20 -175.7(6)
C25 N2 C21 C22 55.2(7)
C17 N2 C21 C22 -62.4(7)
C29 N2 C21 C22 176.8(5)
N2 C21 C22 C23 170.2(6)
C21 C22 C23 C24 169.6(7)
C21 N2 C25 C26 60.5(7)
C17 N2 C25 C26 -179.1(6)
C29 N2 C25 C26 -59.2(7)
N2 C25 C26 C27 -178.5(6)
C25 C26 C27 C28 179.8(8)
C25 N2 C29 C30 -47.7(7)
C21 N2 C29 C30 -168.6(5)
C17 N2 C29 C30 70.0(7)
N2 C29 C30 C31 179.5(5)
C29 C30 C31 C32 -179.6(6)
C37 N3 C33 C34 53.0(7)
C45 N3 C33 C34 -66.1(7)
C41 N3 C33 C34 172.5(6)
N3 C33 C34 C35 176.3(5)
C33 C34 C35 C36 -175.6(6)
C45 N3 C37 C38 171.2(6)
C41 N3 C37 C38 -67.0(8)
C33 N3 C37 C38 52.3(8)
N3 C37 C38 C39 -160.5(7)
C37 C38 C39 C40 177.1(9)
C37 N3 C41 C42 -173.7(6)
C45 N3 C41 C42 -54.0(7)
C33 N3 C41 C42 65.5(7)
N3 C41 C42 C43 -177.1(6)
C41 C42 C43 C44 -178.5(7)
C37 N3 C45 C46 67.0(8)
C41 N3 C45 C46 -53.0(8)
C33 N3 C45 C46 -172.5(6)
N3 C45 C46 C47 -177.6(7)
C45 C46 C47 C48 -170.6(8)
C61 N4 C49 C50 -69.0(8)
C57 N4 C49 C50 169.9(7)
C53 N4 C49 C50 50.4(9)
N4 C49 C50 C51 175.7(7)
C49 C50 C51 C52 175.7(8)
C61 N4 C53 C54 179.2(7)
C57 N4 C53 C54 -60.7(8)
C49 N4 C53 C54 58.2(9)
N4 C53 C54 C55 175.8(7)
C53 C54 C55 C56 -74.9(10)
C61 N4 C57 C58 62.0(9)
C49 N4 C57 C58 -176.8(7)
C53 N4 C57 C58 -56.7(8)
N4 C57 C58 C59 -171.5(7)
C57 C58 C59 C60 -175.1(9)
C57 N4 C61 C62 50.4(8)
C49 N4 C61 C62 -69.4(8)
C53 N4 C61 C62 169.9(7)
N4 C61 C62 C63 176.8(7)
C61 C62 C63 C64 179.0(9)
N1A Mo1A O1A Mo2A 177.5(3)
O4A Mo1A O1A Mo2A -79.4(3)
O3A Mo1A O1A Mo2A 8.6(8)
O5A Mo1A O1A Mo2A 76.6(3)
O2A Mo1A O1A Mo2A -0.4(3)
O4A Mo1A N1A C1A -148(4)
O1A Mo1A N1A C1A -55(4)
O3A Mo1A N1A C1A 120(4)
O5A Mo1A N1A C1A 33(4)
O2A Mo1A N1A C1A 26(9)
Mo1A N1A C1A C6A 133(4)
Mo1A N1A C1A C2A -46(4)
Mo1A O1A Mo2A O9A 178.7(4)
Mo1A O1A Mo2A O8A -77.2(3)
Mo1A O1A Mo2A O6A 9.7(7)
Mo1A O1A Mo2A O7A 76.8(3)
Mo1A O1A Mo2A O2A 0.4(3)
N1A Mo1A O2A Mo2A -81(6)
O4A Mo1A O2A Mo2A 92.72(17)
O1A Mo1A O2A Mo2A 0.3(2)
O3A Mo1A O2A Mo2A -175.9(2)
O5A Mo1A O2A Mo2A -88.6(2)
N1A Mo1A O2A Mo4A 98(6)
O4A Mo1A O2A Mo4A -87.90(17)
O1A Mo1A O2A Mo4A 179.7(2)
O3A Mo1A O2A Mo4A 3.44(18)
O5A Mo1A O2A Mo4A 90.8(2)
N1A Mo1A O2A Mo6A 9(6)
O4A Mo1A O2A Mo6A -177.47(17)
O1A Mo1A O2A Mo6A 90.1(2)
O3A Mo1A O2A Mo6A -86.13(18)
O5A Mo1A O2A Mo6A 1.2(2)
N1A Mo1A O2A Mo5A -171(6)
O4A Mo1A O2A Mo5A 2.39(15)
O1A Mo1A O2A Mo5A -90.0(2)
O3A Mo1A O2A Mo5A 93.73(18)
O5A Mo1A O2A Mo5A -178.9(2)
N1A Mo1A O2A Mo3A -163(100)
O4A Mo1A O2A Mo3A 11(25)
O1A Mo1A O2A Mo3A -82(25)
O3A Mo1A O2A Mo3A 102(25)
O5A Mo1A O2A Mo3A -171(100)
O9A Mo2A O2A Mo1A -94(9)
O8A Mo2A O2A Mo1A 92.8(2)
O1A Mo2A O2A Mo1A -0.3(2)
O6A Mo2A O2A Mo1A -176.0(2)
O7A Mo2A O2A Mo1A -88.05(19)
O9A Mo2A O2A Mo4A 118(12)
O8A Mo2A O2A Mo4A -55(10)
O1A Mo2A O2A Mo4A -148(10)
O6A Mo2A O2A Mo4A 36(10)
O7A Mo2A O2A Mo4A 124(10)
O9A Mo2A O2A Mo6A 174(45)
O8A Mo2A O2A Mo6A 1.5(2)
O1A Mo2A O2A Mo6A -91.6(2)
O6A Mo2A O2A Mo6A 92.7(2)
O7A Mo2A O2A Mo6A -179.34(19)
O9A Mo2A O2A Mo5A -4(9)
O8A Mo2A O2A Mo5A -176.8(2)
O1A Mo2A O2A Mo5A 90.1(2)
O6A Mo2A O2A Mo5A -85.6(2)
O7A Mo2A O2A Mo5A 2.33(17)
O9A Mo2A O2A Mo3A 85(9)
O8A Mo2A O2A Mo3A -87.7(2)
O1A Mo2A O2A Mo3A 179.2(2)
O6A Mo2A O2A Mo3A 3.55(19)
O7A Mo2A O2A Mo3A 91.48(18)
N1A C1A C2A C3A -179.4(7)
C6A C1A C2A C3A 2.0(11)
N1A C1A C2A C7A 0.1(11)
C6A C1A C2A C7A -178.5(7)
Mo1A O2A Mo3A O13A 28(30)
Mo2A O2A Mo3A O13A -54(9)
Mo4A O2A Mo3A O13A 127(9)
Mo6A O2A Mo3A O13A -144(9)
Mo5A O2A Mo3A O13A 37(9)
Mo1A O2A Mo3A O12A 169(100)
Mo2A O2A Mo3A O12A 86.84(19)
Mo4A O2A Mo3A O12A -92.53(19)
Mo6A O2A Mo3A O12A -2.96(17)
Mo5A O2A Mo3A O12A 177.18(19)
Mo1A O2A Mo3A O10A -99(25)
Mo2A O2A Mo3A O10A 179.4(2)
Mo4A O2A Mo3A O10A 0.06(18)
Mo6A O2A Mo3A O10A 89.63(19)
Mo5A O2A Mo3A O10A -90.23(19)
Mo1A O2A Mo3A O6A 79(25)
Mo2A O2A Mo3A O6A -3.5(2)
Mo4A O2A Mo3A O6A 177.1(2)
Mo6A O2A Mo3A O6A -93.3(2)
Mo5A O2A Mo3A O6A 86.8(2)
Mo1A O2A Mo3A O11A -10(25)
Mo2A O2A Mo3A O11A -91.7(2)
Mo4A O2A Mo3A O11A 89.0(2)
Mo6A O2A Mo3A O11A 178.5(2)
Mo5A O2A Mo3A O11A -1.33(18)
N1A Mo1A O3A Mo4A 177.5(3)
O4A Mo1A O3A Mo4A 74.6(3)
O1A Mo1A O3A Mo4A -13.7(7)
O5A Mo1A O3A Mo4A -82.0(3)
O2A Mo1A O3A Mo4A -4.6(2)
C1A C2A C3A C4A -4.6(12)
C7A C2A C3A C4A 175.9(8)
Mo1A O3A Mo4A O16A -177.8(3)
Mo1A O3A Mo4A O14A -72.9(3)
Mo1A O3A Mo4A O10A 11.1(7)
Mo1A O3A Mo4A O15A 80.4(3)
Mo1A O3A Mo4A O2A 4.5(2)
Mo1A O2A Mo4A O16A -121(5)
Mo2A O2A Mo4A O16A 27(13)
Mo6A O2A Mo4A O16A -30(5)
Mo5A O2A Mo4A O16A 148(5)
Mo3A O2A Mo4A O16A 59(5)
Mo1A O2A Mo4A O14A 88.79(17)
Mo2A O2A Mo4A O14A -123(10)
Mo6A O2A Mo4A O14A -179.92(17)
Mo5A O2A Mo4A O14A -1.59(15)
Mo3A O2A Mo4A O14A -90.74(16)
Mo1A O2A Mo4A O3A -3.57(18)
Mo2A O2A Mo4A O3A 144(10)
Mo6A O2A Mo4A O3A 87.72(19)
Mo5A O2A Mo4A O3A -93.95(19)
Mo3A O2A Mo4A O3A 176.9(2)
Mo1A O2A Mo4A O10A 179.5(2)
Mo2A O2A Mo4A O10A -33(10)
Mo6A O2A Mo4A O10A -89.25(18)
Mo5A O2A Mo4A O10A 89.09(19)
Mo3A O2A Mo4A O10A -0.06(17)
Mo1A O2A Mo4A O15A -93.40(17)
Mo2A O2A Mo4A O15A 54(10)
Mo6A O2A Mo4A O15A -2.12(15)
Mo5A O2A Mo4A O15A 176.22(17)
Mo3A O2A Mo4A O15A 87.07(16)
N1A Mo1A O4A Mo5A 176.6(3)
O1A Mo1A O4A Mo5A 75.0(2)
O3A Mo1A O4A Mo5A -80.9(2)
O5A Mo1A O4A Mo5A -6.2(7)
O2A Mo1A O4A Mo5A -3.1(2)
C2A C3A C4A C5A 4.2(13)
C2A C3A C4A C8A -177.0(8)
Mo1A O4A Mo5A O17A -179.2(3)
Mo1A O4A Mo5A O7A -74.7(3)
Mo1A O4A Mo5A O11A 11.0(6)
Mo1A O4A Mo5A O14A 79.0(3)
Mo1A O4A Mo5A O2A 3.05(19)
Mo1A O2A Mo5A O17A -66(6)
Mo2A O2A Mo5A O17A -157(6)
Mo4A O2A Mo5A O17A 24(6)
Mo6A O2A Mo5A O17A 109(8)
Mo3A O2A Mo5A O17A 114(6)
Mo1A O2A Mo5A O7A 87.87(19)
Mo2A O2A Mo5A O7A -2.47(18)
Mo4A O2A Mo5A O7A 178.54(19)
Mo6A O2A Mo5A O7A -97(7)
Mo3A O2A Mo5A O7A -92.06(18)
Mo1A O2A Mo5A O11A -178.7(2)
Mo2A O2A Mo5A O11A 91.0(2)
Mo4A O2A Mo5A O11A -88.0(2)
Mo6A O2A Mo5A O11A -3(7)
Mo3A O2A Mo5A O11A 1.38(19)
Mo1A O2A Mo5A O4A -2.35(15)
Mo2A O2A Mo5A O4A -92.69(16)
Mo4A O2A Mo5A O4A 88.31(16)
Mo6A O2A Mo5A O4A 173(7)
Mo3A O2A Mo5A O4A 177.71(17)
Mo1A O2A Mo5A O14A -89.16(16)
Mo2A O2A Mo5A O14A -179.50(17)
Mo4A O2A Mo5A O14A 1.50(14)
Mo6A O2A Mo5A O14A 86(7)
Mo3A O2A Mo5A O14A 90.90(15)
N1A Mo1A O5A Mo6A 178.6(3)
O4A Mo1A O5A Mo6A 1.4(8)
O1A Mo1A O5A Mo6A -80.7(3)
O3A Mo1A O5A Mo6A 77.0(3)
O2A Mo1A O5A Mo6A -1.7(3)
C3A C4A C5A C6A -1.1(13)
C8A C4A C5A C6A -179.7(8)
Mo1A O5A Mo6A O18A -179.9(4)
Mo1A O5A Mo6A O15A -75.3(3)
Mo1A O5A Mo6A O12A 10.3(7)
Mo1A O5A Mo6A O8A 77.4(3)
Mo1A O5A Mo6A O2A 1.6(3)
Mo1A O2A Mo6A O18A -144(6)
Mo2A O2A Mo6A O18A -54(6)
Mo4A O2A Mo6A O18A 125(6)
Mo5A O2A Mo6A O18A 40(10)
Mo3A O2A Mo6A O18A 36(6)
Mo1A O2A Mo6A O15A 92.90(17)
Mo2A O2A Mo6A O15A -176.77(18)
Mo4A O2A Mo6A O15A 2.25(16)
Mo5A O2A Mo6A O15A -82(7)
Mo3A O2A Mo6A O15A -87.16(17)
Mo1A O2A Mo6A O5A -1.3(2)
Mo2A O2A Mo6A O5A 89.0(2)
Mo4A O2A Mo6A O5A -92.0(2)
Mo5A O2A Mo6A O5A -177(100)
Mo3A O2A Mo6A O5A 178.6(2)
Mo1A O2A Mo6A O12A -177.13(19)
Mo2A O2A Mo6A O12A -86.80(18)
Mo4A O2A Mo6A O12A 92.22(18)
Mo5A O2A Mo6A O12A 7(7)
Mo3A O2A Mo6A O12A 2.80(16)
Mo1A O2A Mo6A O8A -91.8(2)
Mo2A O2A Mo6A O8A -1.43(19)
Mo4A O2A Mo6A O8A 177.6(2)
Mo5A O2A Mo6A O8A 93(7)
Mo3A O2A Mo6A O8A 88.17(19)
O9A Mo2A O6A Mo3A 176.8(4)
O8A Mo2A O6A Mo3A 73.1(3)
O1A Mo2A O6A Mo3A -14.2(7)
O7A Mo2A O6A Mo3A -81.3(3)
O2A Mo2A O6A Mo3A -4.9(3)
O13A Mo3A O6A Mo2A -176.2(3)
O12A Mo3A O6A Mo2A -72.8(3)
O10A Mo3A O6A Mo2A 11.1(7)
O11A Mo3A O6A Mo2A 81.5(3)
O2A Mo3A O6A Mo2A 4.9(3)
C4A C5A C6A C1A -1.6(12)
C4A C5A C6A C10A 177.8(8)
N1A C1A C6A C5A -177.4(7)
C2A C1A C6A C5A 1.1(11)
N1A C1A C6A C10A 3.2(11)
C2A C1A C6A C10A -178.3(7)
O17A Mo5A O7A Mo2A -177.9(3)
O11A Mo5A O7A Mo2A -74.1(3)
O4A Mo5A O7A Mo2A 79.1(3)
O14A Mo5A O7A Mo2A 9.3(6)
O2A Mo5A O7A Mo2A 3.2(2)
O9A Mo2A O7A Mo5A 176.6(3)
O8A Mo2A O7A Mo5A -1.4(7)
O1A Mo2A O7A Mo5A -80.8(3)
O6A Mo2A O7A Mo5A 74.2(3)
O2A Mo2A O7A Mo5A -3.2(2)
O9A Mo2A O8A Mo6A 178.2(4)
O1A Mo2A O8A Mo6A 74.3(3)
O6A Mo2A O8A Mo6A -78.6(3)
O7A Mo2A O8A Mo6A -3.8(7)
O2A Mo2A O8A Mo6A -2.0(3)
O18A Mo6A O8A Mo2A 180.0(3)
O15A Mo6A O8A Mo2A 12.0(7)
O5A Mo6A O8A Mo2A -74.7(3)
O12A Mo6A O8A Mo2A 79.3(3)
O2A Mo6A O8A Mo2A 2.0(3)
C5A C4A C8A C9A -130(23)
C3A C4A C8A C9A 51(23)
O13A Mo3A O10A Mo4A -179.0(3)
O12A Mo3A O10A Mo4A 77.0(3)
O6A Mo3A O10A Mo4A -6.2(7)
O11A Mo3A O10A Mo4A -76.4(3)
O2A Mo3A O10A Mo4A -0.1(2)
O16A Mo4A O10A Mo3A -177.7(4)
O14A Mo4A O10A Mo3A 77.9(3)
O3A Mo4A O10A Mo3A -6.5(7)
O15A Mo4A O10A Mo3A -76.5(3)
O2A Mo4A O10A Mo3A 0.1(2)
O17A Mo5A O11A Mo3A -179.5(4)
O7A Mo5A O11A Mo3A 75.1(3)
O4A Mo5A O11A Mo3A -9.7(7)
O14A Mo5A O11A Mo3A -77.0(3)
O2A Mo5A O11A Mo3A -1.9(3)
O13A Mo3A O11A Mo5A -177.3(3)
O12A Mo3A O11A Mo5A -1.4(7)
O10A Mo3A O11A Mo5A 79.2(3)
O6A Mo3A O11A Mo5A -74.5(3)
O2A Mo3A O11A Mo5A 1.9(3)
O13A Mo3A O12A Mo6A -176.9(3)
O10A Mo3A O12A Mo6A -72.6(3)
O6A Mo3A O12A Mo6A 79.7(3)
O11A Mo3A O12A Mo6A 7.1(7)
O2A Mo3A O12A Mo6A 3.9(2)
O18A Mo6A O12A Mo3A 177.4(4)
O15A Mo6A O12A Mo3A 74.0(3)
O5A Mo6A O12A Mo3A -12.7(7)
O8A Mo6A O12A Mo3A -80.9(3)
O2A Mo6A O12A Mo3A -4.0(2)
O16A Mo4A O14A Mo5A -176.6(2)
O3A Mo4A O14A Mo5A 78.8(2)
O10A Mo4A O14A Mo5A -74.7(2)
O15A Mo4A O14A Mo5A -2.6(5)
O2A Mo4A O14A Mo5A 2.1(2)
O17A Mo5A O14A Mo4A 178.9(3)
O7A Mo5A O14A Mo4A -8.3(5)
O11A Mo5A O14A Mo4A 76.2(3)
O4A Mo5A O14A Mo4A -79.0(2)
O2A Mo5A O14A Mo4A -2.1(2)
O18A Mo6A O15A Mo4A 179.2(3)
O5A Mo6A O15A Mo4A 72.9(3)
O12A Mo6A O15A Mo4A -79.1(3)
O8A Mo6A O15A Mo4A -12.8(6)
O2A Mo6A O15A Mo4A -3.0(2)
O16A Mo4A O15A Mo6A -178.2(2)
O14A Mo4A O15A Mo6A 7.7(6)
O3A Mo4A O15A Mo6A -74.4(3)
O10A Mo4A O15A Mo6A 80.7(3)
O2A Mo4A O15A Mo6A 3.0(2)
N1B Mo1B O1B Mo2B 177.4(2)
O4B Mo1B O1B Mo2B 77.0(2)
O3B Mo1B O1B Mo2B -6.3(6)
O5B Mo1B O1B Mo2B -80.2(2)
O2B Mo1B O1B Mo2B -1.5(2)
O1B Mo1B N1B C1B -132(5)
O4B Mo1B N1B C1B -41(5)
O3B Mo1B N1B C1B 49(5)
O5B Mo1B N1B C1B 138(5)
O2B Mo1B N1B C1B -16(14)
Mo1B N1B C1B C6B -180(100)
Mo1B N1B C1B C2B 1(5)
Mo1B O1B Mo2B O9B -178.5(3)
Mo1B O1B Mo2B O6B 1.7(6)
Mo1B O1B Mo2B O7B -75.5(2)
Mo1B O1B Mo2B O8B 78.2(2)
Mo1B O1B Mo2B O2B 1.4(2)
N1B Mo1B O2B Mo5B -26(10)
O1B Mo1B O2B Mo5B 91.12(16)
O4B Mo1B O2B Mo5B -0.65(14)
O3B Mo1B O2B Mo5B -90.76(15)
O5B Mo1B O2B Mo5B -179.72(16)
N1B Mo1B O2B Mo4B 64(10)
O1B Mo1B O2B Mo4B -178.80(17)
O4B Mo1B O2B Mo4B 89.43(15)
O3B Mo1B O2B Mo4B -0.68(14)
O5B Mo1B O2B Mo4B -89.63(16)
N1B Mo1B O2B Mo2B -116(10)
O1B Mo1B O2B Mo2B 1.12(15)
O4B Mo1B O2B Mo2B -90.66(15)
O3B Mo1B O2B Mo2B 179.24(16)
O5B Mo1B O2B Mo2B 90.28(16)
N1B Mo1B O2B Mo6B 154(10)
O1B Mo1B O2B Mo6B -88.81(16)
O4B Mo1B O2B Mo6B 179.42(16)
O3B Mo1B O2B Mo6B 89.31(15)
O5B Mo1B O2B Mo6B 0.35(14)
N1B Mo1B O2B Mo3B -147(32)
O1B Mo1B O2B Mo3B -30(36)
O4B Mo1B O2B Mo3B -122(36)
O3B Mo1B O2B Mo3B 148(36)
O5B Mo1B O2B Mo3B 59(36)
O9B Mo2B O2B Mo1B 3(8)
O1B Mo2B O2B Mo1B -1.14(16)
O6B Mo2B O2B Mo1B 178.96(17)
O7B Mo2B O2B Mo1B 88.98(15)
O8B Mo2B O2B Mo1B -91.25(16)
O9B Mo2B O2B Mo5B -88(8)
O1B Mo2B O2B Mo5B -91.85(16)
O6B Mo2B O2B Mo5B 88.25(16)
O7B Mo2B O2B Mo5B -1.73(14)
O8B Mo2B O2B Mo5B 178.04(16)
O9B Mo2B O2B Mo4B 179(100)
O1B Mo2B O2B Mo4B 175(100)
O6B Mo2B O2B Mo4B -5(8)
O7B Mo2B O2B Mo4B -95(8)
O8B Mo2B O2B Mo4B 85(8)
O9B Mo2B O2B Mo6B 93(8)
O1B Mo2B O2B Mo6B 89.52(16)
O6B Mo2B O2B Mo6B -90.38(16)
O7B Mo2B O2B Mo6B 179.64(16)
O8B Mo2B O2B Mo6B -0.59(14)
O9B Mo2B O2B Mo3B -177(100)
O1B Mo2B O2B Mo3B 178.69(18)
O6B Mo2B O2B Mo3B -1.21(15)
O7B Mo2B O2B Mo3B -91.19(15)
O8B Mo2B O2B Mo3B 88.58(15)
N1B C1B C2B C3B -177.7(7)
C6B C1B C2B C3B 2.5(11)
N1B C1B C2B C7B 3.2(11)
C6B C1B C2B C7B -176.5(8)
Mo1B O2B Mo3B O13B 77(36)
Mo5B O2B Mo3B O13B -44(7)
Mo4B O2B Mo3B O13B -134(7)
Mo2B O2B Mo3B O13B 46(7)
Mo6B O2B Mo3B O13B 136(7)
Mo1B O2B Mo3B O12B -58(36)
Mo5B O2B Mo3B O12B -179.47(16)
Mo4B O2B Mo3B O12B 90.45(16)
Mo2B O2B Mo3B O12B -89.46(15)
Mo6B O2B Mo3B O12B 0.47(14)
Mo1B O2B Mo3B O10B -149(36)
Mo5B O2B Mo3B O10B 89.49(16)
Mo4B O2B Mo3B O10B -0.59(16)
Mo2B O2B Mo3B O10B 179.49(18)
Mo6B O2B Mo3B O10B -90.58(16)
Mo1B O2B Mo3B O11B 121(36)
Mo5B O2B Mo3B O11B -0.55(14)
Mo4B O2B Mo3B O11B -90.63(15)
Mo2B O2B Mo3B O11B 89.45(15)
Mo6B O2B Mo3B O11B 179.38(16)
Mo1B O2B Mo3B O6B 32(36)
Mo5B O2B Mo3B O6B -88.81(16)
Mo4B O2B Mo3B O6B -178.89(17)
Mo2B O2B Mo3B O6B 1.19(15)
Mo6B O2B Mo3B O6B 91.12(16)
N1B Mo1B O3B Mo4B -178.0(2)
O1B Mo1B O3B Mo4B 5.7(6)
O4B Mo1B O3B Mo4B -77.9(2)
O5B Mo1B O3B Mo4B 79.7(2)
O2B Mo1B O3B Mo4B 0.91(19)
C1B C2B C3B C4B 0.5(12)
C7B C2B C3B C4B 179.5(8)
Mo1B O3B Mo4B O16B 179.3(2)
Mo1B O3B Mo4B O14B 75.6(2)
Mo1B O3B Mo4B O15B -77.3(2)
Mo1B O3B Mo4B O10B -1.5(5)
Mo1B O3B Mo4B O2B -0.87(18)
Mo1B O2B Mo4B O16B 169(17)
Mo5B O2B Mo4B O16B -101(17)
Mo2B O2B Mo4B O16B -8(21)
Mo6B O2B Mo4B O16B 78(17)
Mo3B O2B Mo4B O16B -11(17)
Mo1B O2B Mo4B O3B 0.71(15)
Mo5B O2B Mo4B O3B 91.41(15)
Mo2B O2B Mo4B O3B -176(100)
Mo6B O2B Mo4B O3B -89.95(15)
Mo3B O2B Mo4B O3B -179.12(17)
Mo1B O2B Mo4B O14B -90.63(16)
Mo5B O2B Mo4B O14B 0.08(14)
Mo2B O2B Mo4B O14B 93(8)
Mo6B O2B Mo4B O14B 178.71(16)
Mo3B O2B Mo4B O14B 89.54(15)
Mo1B O2B Mo4B O15B 91.84(16)
Mo5B O2B Mo4B O15B -177.45(16)
Mo2B O2B Mo4B O15B -85(8)
Mo6B O2B Mo4B O15B 1.18(14)
Mo3B O2B Mo4B O15B -87.99(15)
Mo1B O2B Mo4B O10B -179.59(18)
Mo5B O2B Mo4B O10B -88.88(16)
Mo2B O2B Mo4B O10B 4(8)
Mo6B O2B Mo4B O10B 89.75(16)
Mo3B O2B Mo4B O10B 0.58(15)
N1B Mo1B O4B Mo5B -179.6(2)
O1B Mo1B O4B Mo5B -78.0(2)
O3B Mo1B O4B Mo5B 79.4(2)
O5B Mo1B O4B Mo5B 3.2(6)
O2B Mo1B O4B Mo5B 0.88(19)
C2B C3B C4B C5B -2.2(12)
C2B C3B C4B C8B 176.7(7)
Mo1B O4B Mo5B O17B 178.5(2)
Mo1B O4B Mo5B O11B -0.5(5)
Mo1B O4B Mo5B O14B -77.5(2)
Mo1B O4B Mo5B O7B 76.3(2)
Mo1B O4B Mo5B O2B -0.84(18)
Mo1B O2B Mo5B O17B -110(20)
Mo4B O2B Mo5B O17B 159(47)
Mo2B O2B Mo5B O17B -20(20)
Mo6B O2B Mo5B O17B 67(22)
Mo3B O2B Mo5B O17B 69(20)
Mo1B O2B Mo5B O4B 0.67(14)
Mo4B O2B Mo5B O4B -90.26(15)
Mo2B O2B Mo5B O4B 91.10(15)
Mo6B O2B Mo5B O4B 178(100)
Mo3B O2B Mo5B O4B -179.61(16)
Mo1B O2B Mo5B O11B -179.16(16)
Mo4B O2B Mo5B O11B 89.91(15)
Mo2B O2B Mo5B O11B -88.73(15)
Mo6B O2B Mo5B O11B -2(8)
Mo3B O2B Mo5B O11B 0.56(14)
Mo1B O2B Mo5B O14B 90.85(15)
Mo4B O2B Mo5B O14B -0.08(14)
Mo2B O2B Mo5B O14B -178.71(16)
Mo6B O2B Mo5B O14B -92(8)
Mo3B O2B Mo5B O14B -89.43(15)
Mo1B O2B Mo5B O7B -88.72(15)
Mo4B O2B Mo5B O7B -179.65(16)
Mo2B O2B Mo5B O7B 1.72(14)
Mo6B O2B Mo5B O7B 88(8)
Mo3B O2B Mo5B O7B 91.00(15)
N1B Mo1B O5B Mo6B -180.0(2)
O1B Mo1B O5B Mo6B 78.9(2)
O4B Mo1B O5B Mo6B -2.8(6)
O3B Mo1B O5B Mo6B -79.2(2)
O2B Mo1B O5B Mo6B -0.48(19)
C3B C4B C5B C6B 1.0(11)
C8B C4B C5B C6B -177.8(7)
Mo1B O5B Mo6B O18B 179.2(2)
Mo1B O5B Mo6B O8B -76.3(2)
Mo1B O5B Mo6B O15B 76.6(2)
Mo1B O5B Mo6B O12B -0.3(5)
Mo1B O5B Mo6B O2B 0.46(18)
Mo1B O2B Mo6B O18B -135(6)
Mo5B O2B Mo6B O18B 48(11)
Mo4B O2B Mo6B O18B -44(6)
Mo2B O2B Mo6B O18B 135(6)
Mo3B O2B Mo6B O18B 45(6)
Mo1B O2B Mo6B O5B -0.37(15)
Mo5B O2B Mo6B O5B -177(100)
Mo4B O2B Mo6B O5B 90.56(16)
Mo2B O2B Mo6B O5B -90.80(16)
Mo3B O2B Mo6B O5B 179.91(16)
Mo1B O2B Mo6B O8B 91.03(15)
Mo5B O2B Mo6B O8B -86(8)
Mo4B O2B Mo6B O8B -178.04(16)
Mo2B O2B Mo6B O8B 0.59(14)
Mo3B O2B Mo6B O8B -88.69(15)
Mo1B O2B Mo6B O15B -92.11(15)
Mo5B O2B Mo6B O15B 91(8)
Mo4B O2B Mo6B O15B -1.18(14)
Mo2B O2B Mo6B O15B 177.46(16)
Mo3B O2B Mo6B O15B 88.18(15)
Mo1B O2B Mo6B O12B 179.26(16)
Mo5B O2B Mo6B O12B 2(8)
Mo4B O2B Mo6B O12B -89.81(15)
Mo2B O2B Mo6B O12B 88.83(15)
Mo3B O2B Mo6B O12B -0.46(14)
O9B Mo2B O6B Mo3B -178.5(3)
O1B Mo2B O6B Mo3B 1.4(6)
O7B Mo2B O6B Mo3B 78.6(2)
O8B Mo2B O6B Mo3B -75.2(2)
O2B Mo2B O6B Mo3B 1.6(2)
O13B Mo3B O6B Mo2B 179.5(3)
O12B Mo3B O6B Mo2B 75.6(2)
O10B Mo3B O6B Mo2B -5.3(6)
O11B Mo3B O6B Mo2B -78.7(2)
O2B Mo3B O6B Mo2B -1.6(2)
C4B C5B C6B C1B 1.9(10)
C4B C5B C6B C10B -177.8(7)
N1B C1B C6B C5B 176.5(6)
C2B C1B C6B C5B -3.7(10)
N1B C1B C6B C10B -3.8(10)
C2B C1B C6B C10B 176.0(7)
O9B Mo2B O7B Mo5B -179.3(2)
O1B Mo2B O7B Mo5B 78.9(2)
O6B Mo2B O7B Mo5B -75.4(2)
O8B Mo2B O7B Mo5B 1.8(5)
O2B Mo2B O7B Mo5B 2.32(18)
O17B Mo5B O7B Mo2B 177.4(2)
O4B Mo5B O7B Mo2B -78.9(2)
O11B Mo5B O7B Mo2B 74.8(2)
O14B Mo5B O7B Mo2B -3.2(5)
O2B Mo5B O7B Mo2B -2.33(19)
O18B Mo6B O8B Mo2B -179.5(2)
O5B Mo6B O8B Mo2B 75.9(2)
O15B Mo6B O8B Mo2B -7.4(5)
O12B Mo6B O8B Mo2B -77.5(2)
O2B Mo6B O8B Mo2B -0.80(19)
O9B Mo2B O8B Mo6B -177.6(2)
O1B Mo2B O8B Mo6B -75.8(2)
O6B Mo2B O8B Mo6B 78.6(2)
O7B Mo2B O8B Mo6B 1.3(5)
O2B Mo2B O8B Mo6B 0.80(19)
C3B C4B C8B C9B -8(10)
C5B C4B C8B C9B 171(10)
O13B Mo3B O10B Mo4B 179.6(3)
O12B Mo3B O10B Mo4B -76.3(2)
O11B Mo3B O10B Mo4B 77.4(2)
O6B Mo3B O10B Mo4B 4.5(6)
O2B Mo3B O10B Mo4B 0.8(2)
O16B Mo4B O10B Mo3B 179.0(3)
O3B Mo4B O10B Mo3B -0.2(6)
O14B Mo4B O10B Mo3B -77.8(2)
O15B Mo4B O10B Mo3B 76.2(2)
O2B Mo4B O10B Mo3B -0.8(2)
O17B Mo5B O11B Mo3B 179.9(2)
O4B Mo5B O11B Mo3B -1.1(5)
O14B Mo5B O11B Mo3B 75.9(2)
O7B Mo5B O11B Mo3B -77.6(2)
O2B Mo5B O11B Mo3B -0.76(19)
O13B Mo3B O11B Mo5B 179.7(2)
O12B Mo3B O11B Mo5B 3.1(5)
O10B Mo3B O11B Mo5B -76.6(2)
O6B Mo3B O11B Mo5B 78.1(2)
O2B Mo3B O11B Mo5B 0.76(19)
O13B Mo3B O12B Mo6B -179.5(2)
O10B Mo3B O12B Mo6B 76.4(2)
O11B Mo3B O12B Mo6B -3.0(5)
O6B Mo3B O12B Mo6B -77.4(2)
O2B Mo3B O12B Mo6B -0.64(19)
O18B Mo6B O12B Mo3B -178.1(2)
O5B Mo6B O12B Mo3B 1.4(5)
O8B Mo6B O12B Mo3B 78.2(2)
O15B Mo6B O12B Mo3B -76.2(2)
O2B Mo6B O12B Mo3B 0.64(19)
O16B Mo4B O14B Mo5B 179.1(2)
O3B Mo4B O14B Mo5B -76.6(2)
O15B Mo4B O14B Mo5B 5.1(5)
O10B Mo4B O14B Mo5B 76.7(2)
O2B Mo4B O14B Mo5B -0.11(19)
O17B Mo5B O14B Mo4B -179.7(2)
O4B Mo5B O14B Mo4B 76.6(2)
O11B Mo5B O14B Mo4B -77.2(2)
O7B Mo5B O14B Mo4B 1.0(5)
O2B Mo5B O14B Mo4B 0.11(19)
O16B Mo4B O15B Mo6B 179.1(2)
O3B Mo4B O15B Mo6B 75.0(2)
O14B Mo4B O15B Mo6B -6.8(5)
O10B Mo4B O15B Mo6B -78.6(2)
O2B Mo4B O15B Mo6B -1.61(19)
O18B Mo6B O15B Mo4B -179.6(2)
O5B Mo6B O15B Mo4B -75.0(2)
O8B Mo6B O15B Mo4B 8.3(5)
O12B Mo6B O15B Mo4B 78.2(2)
O2B Mo6B O15B Mo4B 1.61(19)
C5 C6 C7 C8 69(2)
